data_4518898
loop_
_publ_author_name
'He, Can'
'Chen, Xuzhuo'
'Sun, Cheng-Zhe'
'Zhang, Li-Yi'
'Xu, Weifeng'
'Zhang, Shanyong'
'Wang, Zhenqiang'
'Dai, Feng-Rong'

_publ_section_title
;
 Decahexanuclear Zinc(II) Coordination Container Featuring a Flexible
 Tetracarboxylate Ligand: A Self-Assembly Supermolecule for Highly
 Efficient Drug Delivery of Anti-Inflammatory Agents.
;
_journal_issue 29
_journal_name_full 'ACS applied materials &amp; interfaces'
_journal_page_first 33812
_journal_page_last 33820
_journal_paper_doi 10.1021/acsami.1c06311
_journal_volume 13
_journal_year 2021
_chemical_formula_sum 'C256 H248 N8 O84 S16 Zn16'
_chemical_formula_weight 6339.49
_space_group_crystal_system monoclinic
_space_group_IT_number 14
_space_group_name_Hall '-P 2ybc'
_space_group_name_H-M_alt 'P 1 21/c 1'
_atom_sites_solution_hydrogens geom
_audit_creation_method SHELXL-2016/6
_cell_angle_alpha 90
_cell_angle_beta 96.7506(19)
_cell_angle_gamma 90
_cell_formula_units_Z 2
_cell_length_a 26.4005(7)
_cell_length_b 17.3776(8)
_cell_length_c 47.1016(8)
_cell_measurement_reflns_used 27872
_cell_measurement_temperature 105(8)
_cell_measurement_theta_max 57.0220
_cell_measurement_theta_min 2.0760
_cell_volume 21459.3(12)
_computing_cell_refinement 'CrysAlisPro 1.171.40.59a (Rigaku OD, 2019)'
_computing_data_collection 'CrysAlisPro 1.171.40.59a (Rigaku OD, 2019)'
_computing_data_reduction 'CrysAlisPro 1.171.40.59a (Rigaku OD, 2019)'
_computing_structure_refinement 'SHELXL-2016/6 (Sheldrick, 2016)'
_diffrn_ambient_temperature 105(8)
_diffrn_detector_area_resol_mean 10.0000
_diffrn_measured_fraction_theta_full 0.967
_diffrn_measured_fraction_theta_max 0.967
_diffrn_measurement_device_type 'ROD, Synergy Custom system, HyPix'
_diffrn_measurement_method '\w scans'
_diffrn_radiation_type GaK\a
_diffrn_radiation_wavelength 1.3405
_diffrn_reflns_av_R_equivalents 0.0337
_diffrn_reflns_av_unetI/netI 0.0309
_diffrn_reflns_Laue_measured_fraction_full 0.967
_diffrn_reflns_Laue_measured_fraction_max 0.967
_diffrn_reflns_limit_h_max 29
_diffrn_reflns_limit_h_min -29
_diffrn_reflns_limit_k_max 18
_diffrn_reflns_limit_k_min -19
_diffrn_reflns_limit_l_max 52
_diffrn_reflns_limit_l_min -52
_diffrn_reflns_number 109084
_diffrn_reflns_point_group_measured_fraction_full 0.967
_diffrn_reflns_point_group_measured_fraction_max 0.967
_diffrn_reflns_theta_full 48.800
_diffrn_reflns_theta_max 48.800
_diffrn_reflns_theta_min 2.326
_diffrn_source 'micro-focus metaljet'
_exptl_absorpt_coefficient_mu 1.413
_exptl_absorpt_correction_T_max 1.00000
_exptl_absorpt_correction_T_min 0.78577
_exptl_absorpt_correction_type multi-scan
_exptl_absorpt_process_details
; 
The symmetry employed for this shelxl refinement is uniquely defined 
by the following loop, which should always be used as a source of 
symmetry information in preference to the above space-group names. 
They are only intended as comments. 
;
_exptl_crystal_colour colorless
_exptl_crystal_density_diffrn 0.981
_exptl_crystal_description block
_exptl_crystal_F_000 6496
_exptl_crystal_size_max 0.450
_exptl_crystal_size_mid 0.200
_exptl_crystal_size_min 0.150
_refine_diff_density_max 0.700
_refine_diff_density_min -0.442
_refine_diff_density_rms 0.066
_refine_ls_extinction_method none
_refine_ls_goodness_of_fit_ref 1.059
_refine_ls_hydrogen_treatment constr
_refine_ls_matrix_type full
_refine_ls_number_parameters 1927
_refine_ls_number_reflns 30780
_refine_ls_number_restraints 1268
_refine_ls_restrained_S_all 1.074
_refine_ls_R_factor_all 0.1349
_refine_ls_R_factor_gt 0.0931
_refine_ls_shift/su_max 0.001
_refine_ls_shift/su_mean 0.000
_refine_ls_structure_factor_coef Fsqd
_refine_ls_weighting_details 'w=1/[\s^2^(Fo^2^)+(0.0890P)^2^+35.0000P] where P=(Fo^2^+2Fc^2^)/3'
_refine_ls_weighting_scheme calc
_refine_ls_wR_factor_gt 0.2318
_refine_ls_wR_factor_ref 0.2590
_reflns_Friedel_coverage 0.000
_reflns_number_gt 16028
_reflns_number_total 30780
_reflns_threshold_expression 'I > 2\s(I)'
_cod_data_source_file am1c06311_si_002.cif
_cod_data_source_block ZnPMTC
_cod_depositor_comments 'Adding full bibliography for 4518898.cif.'
_cod_original_sg_symbol_H-M 'P 21/c'
_cod_database_code 4518898
_shelx_shelxl_version_number 2016/6
_shelx_space_group_comment
; 
The symmetry employed for this shelxl refinement is uniquely defined 
by the following loop, which should always be used as a source of 
symmetry information in preference to the above space-group names. 
They are only intended as comments. 
;
_shelx_estimated_absorpt_t_min 0.569
_shelx_estimated_absorpt_t_max 0.816

loop_
_space_group_symop_operation_xyz
'x, y, z'
'-x, y+1/2, -z+1/2'
'-x, -y, -z'
'x, -y-1/2, z-1/2'

loop_
_atom_site_label
_atom_site_type_symbol
_atom_site_fract_x
_atom_site_fract_y
_atom_site_fract_z
_atom_site_U_iso_or_equiv
_atom_site_adp_type
_atom_site_occupancy
_atom_site_site_symmetry_order
_atom_site_calc_flag
_atom_site_refinement_flags_posn
_atom_site_refinement_flags_adp
_atom_site_refinement_flags_occupancy
_atom_site_disorder_assembly
_atom_site_disorder_group
Zn1 Zn 0.39824(4) 0.54851(9) 0.64705(2) 0.1362(5) Uani 1 1 d . . . . .
Zn2 Zn 0.32553(4) 0.43686(9) 0.61487(2) 0.1345(5) Uani 1 1 d . . . . .
Zn3 Zn 0.39495(4) 0.30033(9) 0.62732(2) 0.1320(5) Uani 1 1 d . . . . .
Zn4 Zn 0.46778(4) 0.41111(8) 0.65981(2) 0.1246(4) Uani 1 1 d . . . . .
Zn5 Zn 0.77183(4) 0.32880(11) 0.56823(2) 0.1613(6) Uani 1 1 d . . . . .
Zn6 Zn 0.79723(4) 0.47464(10) 0.53854(2) 0.1605(6) Uani 1 1 d . . . . .
Zn7 Zn 0.77711(4) 0.57446(11) 0.58727(2) 0.1658(7) Uani 1 1 d . . . . .
Zn8 Zn 0.74760(4) 0.42897(11) 0.61649(2) 0.1610(6) Uani 1 1 d . . . . .
S1 S 0.35920(10) 0.6241(2) 0.70006(5) 0.1731(12) Uani 1 1 d . . . . .
S2 S 0.21983(8) 0.4233(2) 0.63736(5) 0.1702(12) Uani 1 1 d . . . . .
S3 S 0.35002(9) 0.1746(2) 0.66434(4) 0.1464(10) Uani 1 1 d . . . . .
S4 S 0.49078(7) 0.37643(16) 0.72491(3) 0.1318(8) Uani 1 1 d . . . . .
S5 S 0.86488(10) 0.2186(3) 0.58130(5) 0.1831(14) Uani 1 1 d . . . . .
S6 S 0.90866(8) 0.4868(2) 0.52253(4) 0.1672(12) Uani 1 1 d . . . . .
S7 S 0.87231(10) 0.6592(3) 0.61733(5) 0.2073(17) Uani 1 1 d . . . . .
S8 S 0.81615(11) 0.3918(3) 0.67346(4) 0.2053(17) Uani 1 1 d . . . . .
O1 O 0.3488(3) 0.6918(5) 0.71490(15) 0.211(4) Uani 1 1 d . . . . .
O2 O 0.3810(2) 0.6402(4) 0.67311(10) 0.168(3) Uani 1 1 d . . . . .
O3 O 0.1656(2) 0.4304(5) 0.63344(14) 0.198(3) Uani 1 1 d . . . . .
O4 O 0.24506(19) 0.4422(4) 0.61240(10) 0.153(2) Uani 1 1 d . . . . .
O5 O 0.3416(3) 0.0940(5) 0.67090(13) 0.175(3) Uani 1 1 d . . . . .
O6 O 0.3756(2) 0.1910(4) 0.63896(9) 0.142(2) Uani 1 1 d . . . . .
O7 O 0.52588(19) 0.3587(4) 0.74969(9) 0.152(2) Uani 1 1 d . . . . .
O8 O 0.51395(16) 0.3884(3) 0.69864(8) 0.1256(18) Uani 1 1 d . . . . .
O9 O 0.40478(17) 0.4298(4) 0.62696(8) 0.138(2) Uani 1 1 d . . . . .
O10 O 0.3716(2) 0.6117(4) 0.61254(10) 0.156(2) Uani 1 1 d . . . . .
O11 O 0.3195(2) 0.5313(5) 0.58839(11) 0.158(3) Uani 1 1 d . . . . .
O12 O 0.3143(2) 0.3807(5) 0.57732(10) 0.137(2) Uani 1 1 d . . . . .
O13 O 0.3666(2) 0.2800(4) 0.58683(11) 0.144(2) Uani 1 1 d . . . . .
O14 O 0.4616(2) 0.2598(4) 0.61714(10) 0.1363(19) Uani 1 1 d . . . . .
O15 O 0.5147(2) 0.3447(4) 0.63962(11) 0.133(2) Uani 1 1 d . . . . .
O16 O 0.5160(2) 0.4940(4) 0.65161(10) 0.134(2) Uani 1 1 d . . . . .
O17 O 0.4661(2) 0.5964(4) 0.64269(10) 0.143(2) Uani 1 1 d . . . . .
O18 O 0.8889(3) 0.1419(7) 0.58020(15) 0.217(4) Uani 1 1 d . . . . .
O19 O 0.81199(19) 0.2241(5) 0.56772(11) 0.187(3) Uani 1 1 d . . . . .
O20 O 0.9437(2) 0.4940(5) 0.50167(11) 0.192(3) Uani 1 1 d . . . . .
O21 O 0.85555(18) 0.4881(5) 0.51143(9) 0.166(3) Uani 1 1 d . . . . .
O22 O 0.8965(3) 0.7290(7) 0.62981(15) 0.243(5) Uani 1 1 d . . . . .
O23 O 0.8194(2) 0.6669(5) 0.60596(11) 0.198(3) Uani 1 1 d . . . . .
O24 O 0.8212(3) 0.3768(7) 0.70358(11) 0.262(5) Uani 1 1 d . . . . .
O25 O 0.7632(2) 0.4003(5) 0.66012(9) 0.196(3) Uani 1 1 d . . . . .
O26 O 0.75333(19) 0.4518(5) 0.57251(9) 0.172(3) Uani 1 1 d . . . . .
O27 O 0.6913(3) 0.3539(5) 0.61419(13) 0.164(3) Uani 1 1 d . . . . .
O28 O 0.7123(2) 0.2719(5) 0.58073(13) 0.174(3) Uani 1 1 d . . . . .
O29 O 0.2620(2) 0.6921(5) 0.47108(11) 0.189(3) Uani 1 1 d . . . . .
O30 O 0.2437(2) 0.5843(6) 0.49365(11) 0.163(3) Uani 1 1 d . . . . .
O31 O 0.7626(3) 0.5637(6) 0.51725(12) 0.169(3) Uani 1 1 d . . . . .
O32 O 0.7493(2) 0.6420(5) 0.55399(10) 0.185(3) Uani 1 1 d . . . . .
O33 O 0.7147(2) 0.6108(5) 0.60444(11) 0.172(3) Uani 1 1 d . . . . .
O34 O 0.6917(2) 0.5007(5) 0.62536(11) 0.154(3) Uani 1 1 d . . . . .
N1 N 0.5885(4) 0.8079(6) 0.62875(19) 0.240(3) Uani 1 1 d D U . . .
H1 H 0.614362 0.832196 0.623627 0.288 Uiso 1 1 calc R U . . .
N2 N 0.3266(4) 0.8629(10) 0.5567(3) 0.282(4) Uani 1 1 d D U . . .
H2 H 0.329112 0.894730 0.542976 0.338 Uiso 1 1 calc R U . . .
N3 N 0.5831(5) 0.0631(6) 0.5822(3) 0.252(3) Uani 1 1 d D U . . .
H3 H 0.606777 0.045480 0.572925 0.302 Uiso 1 1 calc R U . . .
N4 N 0.3304(7) 0.1229(10) 0.4988(3) 0.318(4) Uani 1 1 d D U . . .
H4 H 0.338578 0.115447 0.481877 0.382 Uiso 1 1 calc R U . . .
C1 C 0.4226(6) 0.6510(8) 0.8069(3) 0.171(5) Uani 0.5 1 d D U P A 1
H1A H 0.386842 0.642511 0.801328 0.257 Uiso 0.5 1 calc R U P A 1
H1B H 0.428002 0.664321 0.826802 0.257 Uiso 0.5 1 calc R U P A 1
H1C H 0.434255 0.692160 0.795747 0.257 Uiso 0.5 1 calc R U P A 1
C2 C 0.5086(4) 0.5904(11) 0.8106(4) 0.165(5) Uani 0.5 1 d D U P A 1
H2A H 0.513860 0.607331 0.830095 0.247 Uiso 0.5 1 calc R U P A 1
H2B H 0.526663 0.543145 0.808663 0.247 Uiso 0.5 1 calc R U P A 1
H2C H 0.520912 0.628919 0.798483 0.247 Uiso 0.5 1 calc R U P A 1
C3 C 0.4331(7) 0.5127(8) 0.8200(4) 0.170(5) Uani 0.5 1 d D U P A 1
H3A H 0.397322 0.504588 0.814438 0.256 Uiso 0.5 1 calc R U P A 1
H3B H 0.451418 0.466242 0.817021 0.256 Uiso 0.5 1 calc R U P A 1
H3C H 0.438593 0.526731 0.839814 0.256 Uiso 0.5 1 calc R U P A 1
C1' C 0.5015(5) 0.5431(11) 0.8166(4) 0.177(6) Uani 0.5 1 d D U P A 2
H1'A H 0.529601 0.559187 0.806789 0.266 Uiso 0.5 1 calc R U P A 2
H1'B H 0.506824 0.560301 0.836060 0.266 Uiso 0.5 1 calc R U P A 2
H1'C H 0.499141 0.487931 0.816148 0.266 Uiso 0.5 1 calc R U P A 2
C2' C 0.4072(5) 0.5532(11) 0.8168(4) 0.173(5) Uani 0.5 1 d D U P A 2
H2'A H 0.404825 0.498035 0.816709 0.260 Uiso 0.5 1 calc R U P A 2
H2'B H 0.411776 0.571339 0.836176 0.260 Uiso 0.5 1 calc R U P A 2
H2'C H 0.376468 0.574572 0.807016 0.260 Uiso 0.5 1 calc R U P A 2
C3' C 0.4570(7) 0.6648(7) 0.8016(4) 0.179(5) Uani 0.5 1 d D U P A 2
H3'A H 0.485675 0.679131 0.792047 0.268 Uiso 0.5 1 calc R U P A 2
H3'B H 0.426449 0.686703 0.791773 0.268 Uiso 0.5 1 calc R U P A 2
H3'C H 0.461757 0.683470 0.820933 0.268 Uiso 0.5 1 calc R U P A 2
C4 C 0.4522(3) 0.5776(6) 0.80184(13) 0.159(3) Uani 1 1 d D U . . .
C5 C 0.4422(4) 0.5506(7) 0.77085(14) 0.139(3) Uani 1 1 d D . . . .
C6 C 0.4099(3) 0.5923(6) 0.75063(15) 0.149(4) Uani 1 1 d . . . . .
H6 H 0.393204 0.636075 0.756049 0.178 Uiso 1 1 calc R U . . .
C7 C 0.4029(3) 0.5669(7) 0.72191(15) 0.145(4) Uani 1 1 d . . . . .
C8 C 0.4275(3) 0.5038(6) 0.71134(14) 0.130(3) Uani 1 1 d . . . . .
C9 C 0.4592(3) 0.4598(5) 0.73277(12) 0.125(3) Uani 1 1 d . . . . .
C10 C 0.4638(3) 0.4868(7) 0.76118(14) 0.140(3) Uani 1 1 d . . . . .
H10 H 0.483903 0.457591 0.774701 0.168 Uiso 1 1 calc R U . . .
C12 C 0.1504(8) 0.4814(12) 0.7327(5) 0.403(13) Uani 0.5 1 d D U P B 1
H12A H 0.171298 0.436843 0.737260 0.604 Uiso 0.5 1 calc R U P B 1
H12B H 0.127651 0.488097 0.747032 0.604 Uiso 0.5 1 calc R U P B 1
H12C H 0.130885 0.474535 0.714389 0.604 Uiso 0.5 1 calc R U P B 1
C13 C 0.1508(8) 0.6224(13) 0.7249(5) 0.415(13) Uani 0.5 1 d D U P B 1
H13A H 0.127730 0.628365 0.739005 0.623 Uiso 0.5 1 calc R U P B 1
H13B H 0.171778 0.667531 0.724649 0.623 Uiso 0.5 1 calc R U P B 1
H13C H 0.131722 0.615621 0.706394 0.623 Uiso 0.5 1 calc R U P B 1
C14 C 0.2141(6) 0.5629(19) 0.7616(2) 0.407(13) Uani 0.5 1 d D U P B 1
H14A H 0.235301 0.518724 0.766149 0.611 Uiso 0.5 1 calc R U P B 1
H14B H 0.234973 0.608133 0.761698 0.611 Uiso 0.5 1 calc R U P B 1
H14C H 0.190594 0.568366 0.775575 0.611 Uiso 0.5 1 calc R U P B 1
C12' C 0.2083(7) 0.6008(17) 0.7569(4) 0.415(13) Uani 0.5 1 d D U P B 2
H12D H 0.218490 0.649746 0.749958 0.622 Uiso 0.5 1 calc R U P B 2
H12E H 0.184004 0.608651 0.770256 0.622 Uiso 0.5 1 calc R U P B 2
H12F H 0.237705 0.574650 0.766249 0.622 Uiso 0.5 1 calc R U P B 2
C13' C 0.1682(10) 0.4751(11) 0.7429(5) 0.412(14) Uani 0.5 1 d D U P B 2
H13D H 0.153075 0.444716 0.727163 0.618 Uiso 0.5 1 calc R U P B 2
H13E H 0.197574 0.448854 0.752274 0.618 Uiso 0.5 1 calc R U P B 2
H13F H 0.143873 0.482855 0.756281 0.618 Uiso 0.5 1 calc R U P B 2
C14' C 0.1364(6) 0.5943(17) 0.7180(4) 0.406(14) Uani 0.5 1 d D U P B 2
H14D H 0.120781 0.564342 0.702239 0.610 Uiso 0.5 1 calc R U P B 2
H14E H 0.112681 0.600586 0.731848 0.610 Uiso 0.5 1 calc R U P B 2
H14F H 0.145687 0.643841 0.711317 0.610 Uiso 0.5 1 calc R U P B 2
C15 C 0.1844(4) 0.5526(7) 0.7320(2) 0.403(12) Uani 1 1 d D U . . .
C16 C 0.2213(3) 0.5422(7) 0.70981(19) 0.261(9) Uani 1 1 d D . . . .
C17 C 0.2101(3) 0.4943(7) 0.68628(18) 0.257(8) Uani 1 1 d D . . . .
H17 H 0.178792 0.469296 0.683787 0.308 Uiso 1 1 calc R U . . .
C18 C 0.2441(3) 0.4826(6) 0.66638(16) 0.191(5) Uani 1 1 d D . . . .
C19 C 0.2924(3) 0.5182(6) 0.66854(15) 0.160(4) Uani 1 1 d D . . . .
C20 C 0.3023(3) 0.5666(6) 0.69272(15) 0.195(6) Uani 1 1 d D . . . .
C21 C 0.2684(3) 0.5785(7) 0.71264(18) 0.232(7) Uani 1 1 d D . . . .
H21 H 0.277326 0.611075 0.728069 0.278 Uiso 1 1 calc R U . . .
C23 C 0.1674(15) 0.0846(10) 0.6852(8) 0.262(8) Uani 0.5 1 d D U P C 1
H23A H 0.137423 0.061472 0.691274 0.393 Uiso 0.5 1 calc R U P C 1
H23B H 0.175779 0.059134 0.668283 0.393 Uiso 0.5 1 calc R U P C 1
H23C H 0.195281 0.079761 0.700096 0.393 Uiso 0.5 1 calc R U P C 1
C24 C 0.1128(12) 0.1771(18) 0.6545(6) 0.266(8) Uani 0.5 1 d D U P C 1
H24A H 0.083660 0.149574 0.659596 0.399 Uiso 0.5 1 calc R U P C 1
H24B H 0.104120 0.230374 0.651489 0.399 Uiso 0.5 1 calc R U P C 1
H24C H 0.122899 0.155820 0.637173 0.399 Uiso 0.5 1 calc R U P C 1
C25 C 0.1420(15) 0.210(2) 0.7054(5) 0.244(8) Uani 0.5 1 d D U P C 1
H25A H 0.114157 0.182940 0.712255 0.366 Uiso 0.5 1 calc R U P C 1
H25B H 0.170600 0.210582 0.720060 0.366 Uiso 0.5 1 calc R U P C 1
H25C H 0.131768 0.262038 0.700764 0.366 Uiso 0.5 1 calc R U P C 1
C23' C 0.1301(14) 0.216(3) 0.7004(5) 0.240(8) Uani 0.5 1 d D U P C 2
H23D H 0.102573 0.185673 0.706171 0.359 Uiso 0.5 1 calc R U P C 2
H23E H 0.153942 0.227481 0.716786 0.359 Uiso 0.5 1 calc R U P C 2
H23F H 0.116838 0.262686 0.691703 0.359 Uiso 0.5 1 calc R U P C 2
C24' C 0.1801(14) 0.0965(12) 0.6933(7) 0.259(8) Uani 0.5 1 d D U P C 2
H24D H 0.153376 0.066300 0.699906 0.389 Uiso 0.5 1 calc R U P C 2
H24E H 0.196674 0.067072 0.679806 0.389 Uiso 0.5 1 calc R U P C 2
H24F H 0.204451 0.110376 0.709194 0.389 Uiso 0.5 1 calc R U P C 2
C25' C 0.1183(12) 0.1474(19) 0.6532(6) 0.267(8) Uani 0.5 1 d D U P C 2
H25D H 0.090860 0.119074 0.659979 0.400 Uiso 0.5 1 calc R U P C 2
H25E H 0.105085 0.193001 0.643563 0.400 Uiso 0.5 1 calc R U P C 2
H25F H 0.134692 0.115928 0.640258 0.400 Uiso 0.5 1 calc R U P C 2
C26 C 0.1571(4) 0.1698(8) 0.6787(2) 0.248(6) Uani 1 1 d D U . . .
C27 C 0.2011(4) 0.2147(11) 0.6688(2) 0.213(7) Uani 1 1 d D . . . .
C28 C 0.2508(4) 0.1771(8) 0.67002(17) 0.188(5) Uani 1 1 d . . . . .
H28 H 0.255246 0.126635 0.676371 0.226 Uiso 1 1 calc R U . . .
C29 C 0.2928(4) 0.2207(8) 0.66110(18) 0.162(4) Uani 1 1 d . . . . .
C30 C 0.2850(3) 0.2982(8) 0.64924(16) 0.150(4) Uani 1 1 d . . . . .
C31 C 0.2351(3) 0.3280(8) 0.64888(16) 0.165(5) Uani 1 1 d . . . . .
C32 C 0.1963(4) 0.2888(10) 0.6583(2) 0.188(6) Uani 1 1 d . . . . .
H32 H 0.164669 0.312781 0.657601 0.226 Uiso 1 1 calc R U . . .
C34 C 0.3963(9) 0.0643(10) 0.7634(6) 0.230(7) Uani 0.5 1 d D U P D 1
H34A H 0.419752 0.047410 0.750613 0.346 Uiso 0.5 1 calc R U P D 1
H34B H 0.399175 0.031564 0.779955 0.346 Uiso 0.5 1 calc R U P D 1
H34C H 0.362117 0.061841 0.753902 0.346 Uiso 0.5 1 calc R U P D 1
C35 C 0.3725(10) 0.1766(13) 0.7930(6) 0.191(7) Uani 0.5 1 d D U P D 1
H35A H 0.338120 0.174057 0.783777 0.287 Uiso 0.5 1 calc R U P D 1
H35B H 0.375585 0.144949 0.809858 0.287 Uiso 0.5 1 calc R U P D 1
H35C H 0.380703 0.228849 0.798301 0.287 Uiso 0.5 1 calc R U P D 1
C36 C 0.4644(5) 0.1512(15) 0.7870(7) 0.186(7) Uani 0.5 1 d D U P D 1
H36A H 0.486814 0.132850 0.773830 0.278 Uiso 0.5 1 calc R U P D 1
H36B H 0.473082 0.203360 0.792228 0.278 Uiso 0.5 1 calc R U P D 1
H36C H 0.467965 0.119460 0.803786 0.278 Uiso 0.5 1 calc R U P D 1
C34' C 0.3863(9) 0.2076(10) 0.7921(5) 0.179(6) Uani 0.5 1 d D U P D 2
H34D H 0.353983 0.225372 0.782935 0.269 Uiso 0.5 1 calc R U P D 2
H34E H 0.381530 0.184094 0.810063 0.269 Uiso 0.5 1 calc R U P D 2
H34F H 0.409222 0.250352 0.795377 0.269 Uiso 0.5 1 calc R U P D 2
C35' C 0.4597(7) 0.1187(14) 0.7866(7) 0.193(7) Uani 0.5 1 d D U P D 2
H35D H 0.482998 0.161056 0.789993 0.289 Uiso 0.5 1 calc R U P D 2
H35E H 0.455352 0.094270 0.804414 0.289 Uiso 0.5 1 calc R U P D 2
H35F H 0.473236 0.082165 0.774148 0.289 Uiso 0.5 1 calc R U P D 2
C36' C 0.3705(8) 0.0810(11) 0.7669(6) 0.237(8) Uani 0.5 1 d D U P D 2
H36D H 0.338454 0.100788 0.758156 0.355 Uiso 0.5 1 calc R U P D 2
H36E H 0.383502 0.044330 0.754406 0.355 Uiso 0.5 1 calc R U P D 2
H36F H 0.365618 0.056435 0.784671 0.355 Uiso 0.5 1 calc R U P D 2
C37 C 0.4089(4) 0.1479(6) 0.77273(19) 0.197(4) Uani 1 1 d D U . . .
O37 O 0.42434(16) 0.3165(3) 0.66998(8) 0.1221(17) Uani 1 1 d . . . . .
O36 O 0.32240(19) 0.3370(4) 0.63971(9) 0.136(2) Uani 1 1 d . . . . .
O35 O 0.32475(18) 0.5063(4) 0.65064(9) 0.1332(19) Uani 1 1 d . . . . .
C38 C 0.4098(4) 0.1966(7) 0.74494(17) 0.149(4) Uani 1 1 d . . . . .
O38 O 0.42247(16) 0.4840(3) 0.68435(8) 0.1254(18) Uani 1 1 d . . . . .
C39 C 0.4408(3) 0.2588(7) 0.74488(14) 0.134(3) Uani 1 1 d . . . . .
H39 H 0.460056 0.273411 0.761847 0.161 Uiso 1 1 calc R U . . .
O39 O 0.83688(19) 0.3771(5) 0.55323(9) 0.160(3) Uani 1 1 d . . . . .
C40 C 0.4448(3) 0.3013(6) 0.72038(13) 0.129(3) Uani 1 1 d . . . . .
O40 O 0.84277(18) 0.5400(5) 0.56890(8) 0.161(3) Uani 1 1 d . . . . .
C41 C 0.4177(3) 0.2780(6) 0.69313(12) 0.115(3) Uani 1 1 d . . . . .
O41 O 0.80479(18) 0.5119(5) 0.62405(8) 0.182(3) Uani 1 1 d . . . . .
C42 C 0.3861(3) 0.2155(6) 0.69473(15) 0.127(3) Uani 1 1 d . . . . .
O42 O 0.8061(2) 0.3492(5) 0.61011(10) 0.183(3) Uani 1 1 d . . . . .
C43 C 0.3814(3) 0.1745(6) 0.71931(15) 0.150(4) Uani 1 1 d . . . . .
H43 H 0.359454 0.132516 0.718864 0.180 Uiso 1 1 calc R U . . .
C45 C 0.9656(8) 0.0997(13) 0.6693(5) 0.240(8) Uani 0.5 1 d D U P E 1
H45A H 0.981072 0.121110 0.653683 0.360 Uiso 0.5 1 calc R U P E 1
H45B H 0.990895 0.072943 0.681935 0.360 Uiso 0.5 1 calc R U P E 1
H45C H 0.939189 0.064322 0.662117 0.360 Uiso 0.5 1 calc R U P E 1
C46 C 0.9183(8) 0.1304(15) 0.7102(3) 0.238(7) Uani 0.5 1 d D U P E 1
H46A H 0.943694 0.103316 0.722605 0.357 Uiso 0.5 1 calc R U P E 1
H46B H 0.903910 0.170641 0.720621 0.357 Uiso 0.5 1 calc R U P E 1
H46C H 0.891887 0.095211 0.702843 0.357 Uiso 0.5 1 calc R U P E 1
C47 C 0.9873(7) 0.2156(11) 0.6981(4) 0.239(7) Uani 0.5 1 d D U P E 1
H47A H 1.003178 0.237961 0.682764 0.359 Uiso 0.5 1 calc R U P E 1
H47B H 0.974999 0.255753 0.709519 0.359 Uiso 0.5 1 calc R U P E 1
H47C H 1.011801 0.184885 0.709814 0.359 Uiso 0.5 1 calc R U P E 1
C45' C 0.9635(9) 0.2127(13) 0.7116(4) 0.262(7) Uani 0.5 1 d D U P E 2
H45D H 0.986831 0.182234 0.724109 0.392 Uiso 0.5 1 calc R U P E 2
H45E H 0.980930 0.256840 0.705299 0.392 Uiso 0.5 1 calc R U P E 2
H45F H 0.935874 0.229362 0.721721 0.392 Uiso 0.5 1 calc R U P E 2
C46' C 0.9874(7) 0.1296(15) 0.6729(5) 0.238(7) Uani 0.5 1 d D U P E 2
H46D H 1.009059 0.102909 0.687526 0.357 Uiso 0.5 1 calc R U P E 2
H46E H 0.975155 0.094055 0.658072 0.357 Uiso 0.5 1 calc R U P E 2
H46F H 1.006520 0.169706 0.665034 0.357 Uiso 0.5 1 calc R U P E 2
C47' C 0.9114(9) 0.0993(13) 0.6965(5) 0.249(8) Uani 0.5 1 d D U P E 2
H47D H 0.932853 0.068701 0.709978 0.374 Uiso 0.5 1 calc R U P E 2
H47E H 0.883807 0.120224 0.705677 0.374 Uiso 0.5 1 calc R U P E 2
H47F H 0.897858 0.067737 0.680687 0.374 Uiso 0.5 1 calc R U P E 2
C48 C 0.9424(4) 0.1646(7) 0.6858(2) 0.234(6) Uani 1 1 d D U . . .
C49 C 0.9052(3) 0.2084(9) 0.6650(2) 0.197(6) Uani 1 1 d D . . . .
C50 C 0.8980(3) 0.1964(8) 0.63638(18) 0.199(6) Uani 1 1 d . . . . .
H50 H 0.914808 0.156063 0.628476 0.238 Uiso 1 1 calc R U . . .
C51 C 0.8647(4) 0.2455(9) 0.61821(17) 0.194(6) Uani 1 1 d . . . . .
C52 C 0.8360(4) 0.3075(9) 0.62757(17) 0.188(5) Uani 1 1 d . . . . .
C53 C 0.8439(3) 0.3139(8) 0.65692(16) 0.181(5) Uani 1 1 d . . . . .
C54 C 0.8791(4) 0.2682(9) 0.67476(17) 0.184(5) Uani 1 1 d . . . . .
H54 H 0.884602 0.279792 0.694152 0.220 Uiso 1 1 calc R U . . .
C56 C 1.0710(10) 0.3250(15) 0.5349(4) 0.253(8) Uani 0.5 1 d D U P F 1
H56A H 1.054171 0.307656 0.516840 0.380 Uiso 0.5 1 calc R U P F 1
H56B H 1.067490 0.379781 0.536284 0.380 Uiso 0.5 1 calc R U P F 1
H56C H 1.106542 0.311824 0.536279 0.380 Uiso 0.5 1 calc R U P F 1
C57 C 1.0505(10) 0.1983(10) 0.5563(6) 0.268(9) Uani 0.5 1 d D U P F 1
H57A H 1.033947 0.182701 0.538008 0.402 Uiso 0.5 1 calc R U P F 1
H57B H 1.085735 0.183299 0.558057 0.402 Uiso 0.5 1 calc R U P F 1
H57C H 1.034167 0.173892 0.571146 0.402 Uiso 0.5 1 calc R U P F 1
C58 C 1.0728(9) 0.3124(16) 0.5883(3) 0.261(9) Uani 0.5 1 d D U P F 1
H58A H 1.107937 0.297079 0.590267 0.391 Uiso 0.5 1 calc R U P F 1
H58B H 1.070640 0.367432 0.589552 0.391 Uiso 0.5 1 calc R U P F 1
H58C H 1.056096 0.289387 0.603193 0.391 Uiso 0.5 1 calc R U P F 1
C56' C 1.0580(8) 0.2133(12) 0.5780(5) 0.252(8) Uani 0.5 1 d D U P F 2
H56D H 1.047737 0.222206 0.596593 0.377 Uiso 0.5 1 calc R U P F 2
H56E H 1.039254 0.170492 0.569175 0.377 Uiso 0.5 1 calc R U P F 2
H56F H 1.093806 0.202253 0.579728 0.377 Uiso 0.5 1 calc R U P F 2
C57' C 1.0761(9) 0.3544(12) 0.5743(5) 0.251(8) Uani 0.5 1 d D U P F 2
H57D H 1.065509 0.361469 0.592961 0.377 Uiso 0.5 1 calc R U P F 2
H57E H 1.112062 0.343944 0.576166 0.377 Uiso 0.5 1 calc R U P F 2
H57F H 1.069031 0.400250 0.563206 0.377 Uiso 0.5 1 calc R U P F 2
C58' C 1.0626(11) 0.2732(16) 0.5297(3) 0.261(8) Uani 0.5 1 d D U P F 2
H58D H 1.097804 0.257944 0.531431 0.391 Uiso 0.5 1 calc R U P F 2
H58E H 1.041889 0.233485 0.520153 0.391 Uiso 0.5 1 calc R U P F 2
H58F H 1.058238 0.320036 0.518927 0.391 Uiso 0.5 1 calc R U P F 2
C59 C 1.0468(4) 0.2860(9) 0.5593(2) 0.250(7) Uani 1 1 d D U . . .
C60 C 0.9907(3) 0.3101(10) 0.5559(2) 0.187(5) Uani 1 1 d D . . . .
C61 C 0.9732(4) 0.3758(9) 0.5422(2) 0.180(5) Uani 1 1 d . . . . .
H61 H 0.996461 0.406627 0.534146 0.216 Uiso 1 1 calc R U . . .
C62 C 0.9209(3) 0.4002(6) 0.53953(16) 0.144(3) Uani 1 1 d . . . . .
C63 C 0.8846(4) 0.3580(8) 0.55305(15) 0.159(4) Uani 1 1 d . . . . .
C64 C 0.9034(3) 0.2863(9) 0.56623(17) 0.182(5) Uani 1 1 d . . . . .
C65 C 0.9543(4) 0.2685(8) 0.5673(2) 0.189(5) Uani 1 1 d . . . . .
H65 H 0.964952 0.223348 0.576778 0.227 Uiso 1 1 calc R U . . .
C67 C 1.0514(11) 0.7019(18) 0.5367(4) 0.296(10) Uani 0.5 1 d D U P G 1
H67A H 1.051207 0.651051 0.528713 0.445 Uiso 0.5 1 calc R U P G 1
H67B H 1.027869 0.733883 0.524921 0.445 Uiso 0.5 1 calc R U P G 1
H67C H 1.085046 0.723208 0.537596 0.445 Uiso 0.5 1 calc R U P G 1
C68 C 1.0730(10) 0.6469(15) 0.5855(6) 0.300(10) Uani 0.5 1 d D U P G 1
H68A H 1.072605 0.596027 0.577542 0.450 Uiso 0.5 1 calc R U P G 1
H68B H 1.106705 0.668147 0.586074 0.450 Uiso 0.5 1 calc R U P G 1
H68C H 1.063589 0.644464 0.604575 0.450 Uiso 0.5 1 calc R U P G 1
C69 C 1.0356(12) 0.7787(12) 0.5795(6) 0.302(10) Uani 0.5 1 d D U P G 1
H69A H 1.011763 0.810337 0.567822 0.453 Uiso 0.5 1 calc R U P G 1
H69B H 1.026083 0.776480 0.598568 0.453 Uiso 0.5 1 calc R U P G 1
H69C H 1.069199 0.800163 0.580068 0.453 Uiso 0.5 1 calc R U P G 1
C67' C 1.0520(10) 0.7386(18) 0.5955(4) 0.296(10) Uani 0.5 1 d D U P G 2
H67D H 1.026025 0.774255 0.599621 0.445 Uiso 0.5 1 calc R U P G 2
H67E H 1.057205 0.701166 0.610587 0.445 Uiso 0.5 1 calc R U P G 2
H67F H 1.083241 0.765928 0.594224 0.445 Uiso 0.5 1 calc R U P G 2
C68' C 1.0259(10) 0.7575(16) 0.5434(5) 0.296(10) Uani 0.5 1 d D U P G 2
H68D H 0.999765 0.792529 0.547773 0.444 Uiso 0.5 1 calc R U P G 2
H68E H 1.056795 0.785477 0.541872 0.444 Uiso 0.5 1 calc R U P G 2
H68F H 1.015147 0.732171 0.525580 0.444 Uiso 0.5 1 calc R U P G 2
C69' C 1.0764(8) 0.6415(13) 0.5607(6) 0.279(10) Uani 0.5 1 d D U P G 2
H69D H 1.081810 0.604321 0.575833 0.418 Uiso 0.5 1 calc R U P G 2
H69E H 1.065954 0.615601 0.542968 0.418 Uiso 0.5 1 calc R U P G 2
H69F H 1.107602 0.668907 0.559260 0.418 Uiso 0.5 1 calc R U P G 2
C70 C 1.0352(5) 0.6978(9) 0.5671(3) 0.286(9) Uani 1 1 d D U . . .
C71 C 0.9868(4) 0.6499(10) 0.5684(3) 0.220(6) Uani 1 1 d D . . . .
C72 C 0.9546(5) 0.6641(10) 0.5888(2) 0.240(7) Uani 1 1 d . . . . .
H72 H 0.965208 0.699338 0.603105 0.288 Uiso 1 1 calc R U . . .
C73 C 0.9067(4) 0.6291(9) 0.58945(17) 0.202(6) Uani 1 1 d . . . . .
C74 C 0.8884(4) 0.5726(7) 0.56932(15) 0.167(4) Uani 1 1 d . . . . .
C75 C 0.9218(3) 0.5586(8) 0.54784(17) 0.170(4) Uani 1 1 d . . . . .
C76 C 0.9690(4) 0.5956(9) 0.5479(2) 0.199(6) Uani 1 1 d . . . . .
H76 H 0.989175 0.583363 0.533596 0.239 Uiso 1 1 calc R U . . .
C78 C 0.9869(11) 0.6442(11) 0.7157(6) 0.295(9) Uani 0.5 1 d D U P H 1
H78A H 1.011840 0.648854 0.732179 0.442 Uiso 0.5 1 calc R U P H 1
H78B H 1.002960 0.652643 0.698710 0.442 Uiso 0.5 1 calc R U P H 1
H78C H 0.960521 0.681714 0.716763 0.442 Uiso 0.5 1 calc R U P H 1
C79 C 1.0067(9) 0.5050(14) 0.7147(7) 0.287(10) Uani 0.5 1 d D U P H 1
H79A H 1.031880 0.514075 0.730775 0.431 Uiso 0.5 1 calc R U P H 1
H79B H 0.993032 0.454042 0.715983 0.431 Uiso 0.5 1 calc R U P H 1
H79C H 1.022049 0.509863 0.697334 0.431 Uiso 0.5 1 calc R U P H 1
C80 C 0.9381(10) 0.5517(15) 0.7420(4) 0.282(9) Uani 0.5 1 d D U P H 1
H80A H 0.962512 0.560016 0.758447 0.423 Uiso 0.5 1 calc R U P H 1
H80B H 0.910401 0.587359 0.742183 0.423 Uiso 0.5 1 calc R U P H 1
H80C H 0.925268 0.500012 0.742286 0.423 Uiso 0.5 1 calc R U P H 1
C78' C 0.9907(10) 0.4888(12) 0.7239(6) 0.288(10) Uani 0.5 1 d D U P H 2
H78D H 1.016019 0.498148 0.739871 0.432 Uiso 0.5 1 calc R U P H 2
H78E H 0.966316 0.452180 0.729197 0.432 Uiso 0.5 1 calc R U P H 2
H78F H 1.006940 0.468689 0.708223 0.432 Uiso 0.5 1 calc R U P H 2
C79' C 0.9400(11) 0.5968(15) 0.7400(5) 0.292(9) Uani 0.5 1 d D U P H 2
H79D H 0.966026 0.605072 0.755752 0.438 Uiso 0.5 1 calc R U P H 2
H79E H 0.923714 0.644885 0.734598 0.438 Uiso 0.5 1 calc R U P H 2
H79F H 0.915099 0.561412 0.745707 0.438 Uiso 0.5 1 calc R U P H 2
C80' C 1.0029(9) 0.6207(14) 0.7059(5) 0.287(9) Uani 0.5 1 d D U P H 2
H80D H 1.028543 0.630003 0.721709 0.430 Uiso 0.5 1 calc R U P H 2
H80E H 1.018554 0.599673 0.690203 0.430 Uiso 0.5 1 calc R U P H 2
H80F H 0.986206 0.668178 0.700104 0.430 Uiso 0.5 1 calc R U P H 2
C81 C 0.9638(4) 0.5637(9) 0.71485(19) 0.283(8) Uani 1 1 d D U . . .
C82 C 0.9237(5) 0.5499(12) 0.6896(3) 0.213(7) Uani 1 1 d D . . . .
C83 C 0.8922(5) 0.4908(11) 0.6892(2) 0.220(8) Uani 1 1 d . . . . .
H83 H 0.897280 0.456900 0.704513 0.264 Uiso 1 1 calc R U . . .
C84 C 0.8528(4) 0.4741(9) 0.66837(16) 0.191(5) Uani 1 1 d . . . . .
C85 C 0.8423(4) 0.5229(9) 0.64376(15) 0.179(5) Uani 1 1 d . . . . .
C86 C 0.8756(4) 0.5847(9) 0.64359(15) 0.183(5) Uani 1 1 d . . . . .
C87 C 0.9168(4) 0.5961(10) 0.6662(2) 0.233(8) Uani 1 1 d . . . . .
H87 H 0.939394 0.636639 0.664743 0.280 Uiso 1 1 calc R U . . .
C89 C 0.5090(3) 0.5628(6) 0.64448(12) 0.128(3) Uani 1 1 d D U . . .
C90 C 0.5537(2) 0.6073(5) 0.63731(7) 0.141(2) Uani 1 1 d D U . . .
C91 C 0.5508(3) 0.6865(5) 0.63632(10) 0.166(3) Uani 1 1 d D U . . .
H91 H 0.521116 0.711341 0.640099 0.199 Uiso 1 1 calc R U . . .
C92 C 0.5921(3) 0.7291(5) 0.62970(14) 0.192(3) Uani 1 1 d D U . . .
C93 C 0.6363(3) 0.6910(5) 0.62411(13) 0.172(3) Uani 1 1 d D U . . .
H93 H 0.664257 0.719109 0.619675 0.206 Uiso 1 1 calc R U . . .
C94 C 0.6388(2) 0.6115(5) 0.62510(11) 0.144(2) Uani 1 1 d D U . . .
C95 C 0.5975(2) 0.5695(4) 0.63204(10) 0.132(2) Uani 1 1 d D U . . .
H95 H 0.599298 0.516098 0.633133 0.158 Uiso 1 1 calc R U . . .
C96 C 0.6857(3) 0.5715(6) 0.61891(15) 0.140(3) Uani 1 1 d D U . . .
C97 C 0.5452(4) 0.8556(7) 0.6356(3) 0.274(4) Uani 1 1 d D U . . .
H97A H 0.558776 0.907469 0.635492 0.329 Uiso 1 1 calc R U . . .
H97B H 0.543227 0.843908 0.655546 0.329 Uiso 1 1 calc R U . . .
C98 C 0.4892(4) 0.8664(6) 0.6235(3) 0.312(4) Uani 1 1 d D U . . .
C99 C 0.4529(6) 0.9015(8) 0.6383(2) 0.327(5) Uani 1 1 d D U . . .
H99 H 0.462394 0.919904 0.656677 0.392 Uiso 1 1 calc R U . . .
C100 C 0.4027(5) 0.9094(8) 0.6260(3) 0.332(5) Uani 1 1 d D U . . .
H100 H 0.378903 0.933106 0.636142 0.399 Uiso 1 1 calc R U . . .
C101 C 0.3880(4) 0.8816(7) 0.5983(3) 0.323(4) Uani 1 1 d D U . . .
C102 C 0.4245(6) 0.8463(8) 0.5833(2) 0.333(5) Uani 1 1 d D U . . .
H102 H 0.415023 0.828019 0.564891 0.400 Uiso 1 1 calc R U . . .
C103 C 0.4747(5) 0.8382(8) 0.5957(3) 0.327(5) Uani 1 1 d D U . . .
H103 H 0.498657 0.814320 0.585611 0.393 Uiso 1 1 calc R U . . .
C104 C 0.3313(7) 0.8914(8) 0.5851(3) 0.298(4) Uani 1 1 d D U . . .
H10A H 0.309019 0.863047 0.596279 0.358 Uiso 1 1 calc R U . . .
H10B H 0.321777 0.945276 0.585074 0.358 Uiso 1 1 calc R U . . .
C105 C 0.3176(3) 0.7830(10) 0.5499(3) 0.263(4) Uani 1 1 d D U . . .
C106 C 0.2968(3) 0.7502(12) 0.5262(3) 0.252(5) Uani 1 1 d . U . . .
H106 H 0.285918 0.783992 0.511387 0.303 Uiso 1 1 calc R U . . .
C107 C 0.2893(3) 0.6796(9) 0.52044(17) 0.178(5) Uani 1 1 d . . . . .
C108 C 0.3051(3) 0.6244(6) 0.54192(14) 0.148(3) Uani 1 1 d . . . . .
H108 H 0.300191 0.572304 0.537928 0.177 Uiso 1 1 calc R U . . .
C109 C 0.3271(3) 0.6464(8) 0.5682(2) 0.165(5) Uani 1 1 d . . . . .
C110 C 0.3333(3) 0.7192(10) 0.5721(2) 0.202(6) Uani 1 1 d . . . . .
H110 H 0.348718 0.734980 0.589880 0.242 Uiso 1 1 calc R U . . .
C111 C 0.3431(4) 0.5956(8) 0.59140(19) 0.152(4) Uani 1 1 d . . . . .
C112 C 0.2643(3) 0.6473(9) 0.4927(2) 0.151(4) Uani 1 1 d . . . . .
C113 C 0.6841(3) 0.2961(7) 0.59985(18) 0.163(3) Uani 1 1 d D U . . .
C114 C 0.6359(2) 0.2523(5) 0.60116(11) 0.162(3) Uani 1 1 d D U . . .
C115 C 0.6312(3) 0.1769(5) 0.59160(15) 0.189(3) Uani 1 1 d D U . . .
H115 H 0.658517 0.153350 0.584233 0.227 Uiso 1 1 calc R U . . .
C116 C 0.5869(4) 0.1365(5) 0.59286(18) 0.212(3) Uani 1 1 d D U . . .
C117 C 0.5455(3) 0.1704(6) 0.60355(16) 0.177(3) Uani 1 1 d D U . . .
H117 H 0.515416 0.143160 0.604291 0.213 Uiso 1 1 calc R U . . .
C118 C 0.5501(3) 0.2463(6) 0.61319(13) 0.151(3) Uani 1 1 d D U . . .
C119 C 0.5946(3) 0.2865(5) 0.61218(13) 0.155(3) Uani 1 1 d D U . . .
H119 H 0.597265 0.336894 0.618880 0.186 Uiso 1 1 calc R U . . .
C120 C 0.5059(4) 0.2873(7) 0.62403(18) 0.131(3) Uani 1 1 d . . . . .
C121 C 0.5398(4) 0.0148(7) 0.5863(3) 0.281(4) Uani 1 1 d D U . . .
H12G H 0.534859 0.018289 0.606380 0.337 Uiso 1 1 calc R U . . .
H12H H 0.549673 -0.037861 0.582942 0.337 Uiso 1 1 calc R U . . .
C122 C 0.4881(4) 0.0279(5) 0.5691(3) 0.324(4) Uani 1 1 d D U . . .
C123 C 0.4834(5) 0.0282(8) 0.5396(2) 0.341(4) Uani 1 1 d D U . . .
H123 H 0.512012 0.020190 0.530136 0.409 Uiso 1 1 calc R U . . .
C124 C 0.4361(5) 0.0405(8) 0.5239(2) 0.350(4) Uani 1 1 d D U . . .
H124 H 0.432900 0.041072 0.504074 0.420 Uiso 1 1 calc R U . . .
C125 C 0.3936(5) 0.0519(6) 0.5383(3) 0.343(4) Uani 1 1 d D U . . .
C126 C 0.3981(4) 0.0518(8) 0.5678(2) 0.339(4) Uani 1 1 d D U . . .
H126 H 0.369512 0.060045 0.577218 0.407 Uiso 1 1 calc R U . . .
C127 C 0.4453(4) 0.0392(8) 0.5835(2) 0.334(4) Uani 1 1 d D U . . .
H127 H 0.448400 0.038406 0.603353 0.400 Uiso 1 1 calc R U . . .
C128 C 0.3417(6) 0.0645(8) 0.5209(3) 0.333(4) Uani 1 1 d D U . . .
H12I H 0.332436 0.015564 0.511854 0.400 Uiso 1 1 calc R U . . .
H12J H 0.317785 0.073144 0.534725 0.400 Uiso 1 1 calc R U . . .
C129 C 0.3067(8) 0.1896(12) 0.5052(4) 0.294(4) Uani 1 1 d D U . . .
C130 C 0.2914(7) 0.2463(12) 0.4851(3) 0.255(5) Uani 1 1 d . U . . .
H130 H 0.287293 0.232967 0.465866 0.306 Uiso 1 1 calc R U . . .
C131 C 0.2821(6) 0.3212(11) 0.4924(2) 0.223(5) Uani 1 1 d . U . . .
C132 C 0.2983(3) 0.3437(6) 0.52065(15) 0.139(3) Uani 1 1 d . . . . .
H132 H 0.292288 0.393577 0.526578 0.166 Uiso 1 1 calc R U . . .
C133 C 0.3239(4) 0.2898(8) 0.54026(16) 0.150(4) Uani 1 1 d . . . . .
C134 C 0.3294(6) 0.2174(8) 0.5331(2) 0.211(6) Uani 1 1 d . . . . .
H134 H 0.347622 0.183851 0.545853 0.254 Uiso 1 1 calc R U . . .
C135 C 0.3354(4) 0.3209(8) 0.57056(18) 0.143(4) Uani 1 1 d . . . . .
C136 C 0.7464(4) 0.6231(9) 0.52741(17) 0.164(5) Uani 1 1 d . . . . .

loop_
_atom_site_aniso_label
_atom_site_aniso_U_11
_atom_site_aniso_U_22
_atom_site_aniso_U_33
_atom_site_aniso_U_23
_atom_site_aniso_U_13
_atom_site_aniso_U_12
Zn1 0.0997(7) 0.2527(15) 0.0521(5) -0.0019(7) -0.0082(4) 0.0190(8)
Zn2 0.0952(7) 0.2538(15) 0.0518(5) 0.0100(6) -0.0030(4) 0.0034(8)
Zn3 0.1039(7) 0.2344(14) 0.0570(5) 0.0213(7) 0.0065(5) -0.0059(8)
Zn4 0.0901(6) 0.2328(13) 0.0503(5) 0.0094(6) 0.0060(4) 0.0023(7)
Zn5 0.0938(7) 0.328(2) 0.0611(6) 0.0358(8) 0.0070(5) 0.0275(10)
Zn6 0.0922(7) 0.341(2) 0.0466(5) 0.0145(8) -0.0009(4) -0.0031(9)
Zn7 0.1009(8) 0.348(2) 0.0467(5) 0.0040(8) 0.0029(5) -0.0263(10)
Zn8 0.0939(7) 0.333(2) 0.0553(5) 0.0294(8) 0.0061(5) 0.0109(10)
S1 0.1285(18) 0.308(4) 0.0784(13) -0.0337(18) -0.0068(12) 0.060(2)
S2 0.0842(14) 0.341(4) 0.0824(13) 0.0084(19) -0.0023(10) 0.0200(18)
S3 0.1077(15) 0.254(3) 0.0762(12) 0.0295(16) 0.0081(10) -0.0122(18)
S4 0.0948(12) 0.248(3) 0.0502(8) 0.0092(12) 0.0007(8) 0.0188(15)
S5 0.1054(17) 0.365(5) 0.0784(13) 0.048(2) 0.0070(11) 0.023(2)
S6 0.1031(15) 0.341(4) 0.0593(10) 0.0107(16) 0.0176(10) -0.0098(19)
S7 0.1141(18) 0.430(5) 0.0776(13) -0.054(2) 0.0081(12) -0.048(2)
S8 0.1276(19) 0.435(6) 0.0527(10) 0.0344(19) 0.0066(11) 0.047(3)
O1 0.176(6) 0.320(10) 0.126(5) -0.065(6) -0.032(4) 0.106(6)
O2 0.142(5) 0.283(8) 0.072(3) -0.023(4) -0.017(3) 0.052(5)
O3 0.080(4) 0.380(11) 0.129(5) 0.009(6) 0.001(3) 0.025(5)
O4 0.098(3) 0.289(7) 0.070(3) 0.013(4) -0.005(2) 0.009(4)
O5 0.172(6) 0.251(8) 0.103(4) 0.042(5) 0.021(4) -0.037(5)
O6 0.124(4) 0.235(6) 0.068(3) 0.029(3) 0.015(3) -0.007(4)
O7 0.113(4) 0.279(7) 0.057(2) 0.003(3) -0.019(2) 0.020(4)
O8 0.087(3) 0.235(6) 0.054(2) 0.003(3) 0.002(2) 0.007(3)
O9 0.084(3) 0.278(7) 0.049(2) 0.015(3) -0.0045(19) 0.003(3)
O10 0.147(5) 0.240(7) 0.069(3) 0.000(3) -0.041(3) 0.007(4)
O11 0.117(4) 0.296(10) 0.054(3) 0.026(4) -0.015(3) 0.016(5)
O12 0.114(4) 0.243(8) 0.052(3) 0.008(4) -0.005(2) 0.008(4)
O13 0.148(5) 0.215(6) 0.067(3) 0.011(3) 0.000(3) 0.015(4)
O14 0.115(4) 0.219(6) 0.077(3) 0.013(3) 0.021(3) 0.002(4)
O15 0.107(4) 0.222(7) 0.073(3) -0.004(4) 0.016(3) -0.004(4)
O16 0.108(4) 0.221(6) 0.071(3) 0.001(4) 0.002(3) 0.014(4)
O17 0.121(4) 0.238(7) 0.066(3) -0.014(3) -0.007(3) 0.014(4)
O18 0.140(6) 0.374(12) 0.133(6) 0.045(7) -0.005(4) 0.064(7)
O19 0.088(3) 0.386(10) 0.086(3) 0.038(5) 0.009(3) 0.030(5)
O20 0.119(4) 0.387(10) 0.076(3) 0.008(5) 0.028(3) -0.012(5)
O21 0.088(3) 0.357(9) 0.054(2) 0.011(4) 0.009(2) -0.009(4)
O22 0.172(6) 0.441(14) 0.116(5) -0.094(7) 0.017(4) -0.093(8)
O23 0.109(4) 0.413(11) 0.070(3) -0.036(5) 0.007(3) -0.040(5)
O24 0.184(6) 0.553(16) 0.049(3) 0.051(5) 0.011(3) 0.091(8)
O25 0.114(4) 0.420(11) 0.054(3) 0.040(4) 0.017(3) 0.044(5)
O26 0.100(3) 0.370(10) 0.045(2) 0.008(4) 0.008(2) -0.026(5)
O27 0.157(6) 0.250(8) 0.091(4) 0.035(4) 0.040(4) 0.056(6)
O28 0.120(4) 0.292(8) 0.106(4) 0.036(5) 0.001(3) 0.033(5)
O29 0.123(4) 0.377(10) 0.064(3) 0.059(5) -0.006(3) 0.013(5)
O30 0.096(4) 0.334(11) 0.055(3) 0.029(5) -0.011(3) -0.010(5)
O31 0.125(5) 0.335(12) 0.045(3) 0.008(4) -0.002(3) -0.008(6)
O32 0.163(5) 0.331(9) 0.056(3) 0.008(4) -0.007(3) -0.045(5)
O33 0.112(4) 0.329(9) 0.076(3) 0.007(4) 0.014(3) -0.029(5)
O34 0.103(4) 0.287(9) 0.072(3) -0.001(4) 0.013(3) -0.012(5)
N1 0.215(7) 0.285(7) 0.223(7) -0.049(7) 0.041(6) 0.004(6)
N2 0.264(7) 0.380(10) 0.179(6) -0.007(8) -0.066(6) 0.003(8)
N3 0.213(6) 0.335(8) 0.216(6) 0.020(6) 0.059(5) 0.006(6)
N4 0.339(8) 0.432(11) 0.175(7) 0.009(8) -0.011(6) 0.038(9)
C1 0.185(11) 0.274(12) 0.060(7) -0.032(9) 0.034(8) -0.036(10)
C2 0.165(8) 0.269(14) 0.059(8) -0.030(10) 0.007(7) -0.062(9)
C3 0.167(11) 0.279(13) 0.069(7) -0.021(9) 0.027(9) -0.047(10)
C1' 0.172(9) 0.278(14) 0.078(9) -0.025(10) 0.001(8) -0.040(10)
C2' 0.179(10) 0.283(14) 0.064(7) -0.028(9) 0.044(8) -0.038(10)
C3' 0.194(12) 0.270(11) 0.071(8) -0.033(9) 0.011(9) -0.046(10)
C4 0.157(6) 0.269(10) 0.054(4) -0.022(5) 0.024(4) -0.033(7)
C5 0.117(6) 0.241(11) 0.059(4) -0.015(6) 0.006(4) -0.009(7)
C6 0.113(6) 0.268(11) 0.067(4) -0.029(6) 0.017(4) 0.003(6)
C7 0.099(5) 0.271(11) 0.062(4) -0.013(6) -0.003(4) 0.033(6)
C8 0.087(5) 0.242(10) 0.059(4) -0.014(5) 0.002(3) 0.006(6)
C9 0.105(5) 0.224(9) 0.044(3) -0.005(4) 0.000(3) 0.009(6)
C10 0.096(5) 0.270(12) 0.054(4) 0.004(5) 0.003(3) 0.002(6)
C12 0.142(16) 0.92(4) 0.150(15) -0.106(18) 0.035(13) 0.125(16)
C13 0.159(14) 0.90(4) 0.191(14) -0.159(18) 0.038(12) 0.151(16)
C14 0.159(13) 0.92(4) 0.149(11) -0.135(17) 0.051(10) 0.123(16)
C12' 0.159(13) 0.93(4) 0.158(13) -0.141(17) 0.044(11) 0.118(17)
C13' 0.155(16) 0.92(4) 0.165(16) -0.114(17) 0.040(13) 0.124(16)
C14' 0.148(13) 0.88(4) 0.190(14) -0.168(18) 0.031(10) 0.146(16)
C15 0.149(10) 0.90(4) 0.161(9) -0.137(15) 0.040(8) 0.134(13)
C16 0.101(8) 0.56(3) 0.126(9) -0.065(13) 0.030(7) 0.053(12)
C17 0.103(7) 0.57(3) 0.100(7) -0.044(12) 0.009(6) 0.028(11)
C18 0.087(6) 0.404(17) 0.081(5) -0.020(7) 0.009(4) 0.050(8)
C19 0.083(6) 0.317(14) 0.077(5) -0.004(6) 0.003(4) 0.041(7)
C20 0.093(6) 0.402(17) 0.088(6) -0.047(8) 0.005(5) 0.059(8)
C21 0.111(7) 0.48(2) 0.104(7) -0.065(10) 0.010(6) 0.067(11)
C23 0.132(15) 0.476(19) 0.176(15) 0.052(12) 0.011(11) -0.062(14)
C24 0.131(12) 0.49(2) 0.171(11) 0.049(14) -0.002(9) -0.065(14)
C25 0.117(15) 0.484(19) 0.137(11) 0.074(12) 0.038(10) -0.046(13)
C23' 0.098(14) 0.493(19) 0.130(11) 0.075(11) 0.025(9) -0.040(12)
C24' 0.125(14) 0.47(2) 0.181(15) 0.060(13) 0.026(11) -0.055(12)
C25' 0.137(12) 0.49(2) 0.174(11) 0.041(12) 0.006(9) -0.071(14)
C26 0.116(7) 0.481(17) 0.149(8) 0.052(9) 0.018(5) -0.048(9)
C27 0.074(6) 0.46(3) 0.109(8) 0.026(11) 0.010(5) -0.023(10)
C28 0.116(7) 0.366(16) 0.081(5) 0.016(7) 0.007(5) -0.019(9)
C29 0.114(7) 0.298(14) 0.079(5) 0.041(7) 0.030(5) -0.026(8)
C30 0.071(5) 0.310(14) 0.069(4) 0.007(6) 0.006(4) -0.020(7)
C31 0.076(5) 0.341(15) 0.077(5) 0.052(7) 0.004(4) -0.003(7)
C32 0.113(8) 0.36(2) 0.087(6) 0.042(9) 0.002(5) 0.018(10)
C34 0.249(16) 0.313(15) 0.130(12) 0.080(11) 0.025(13) 0.005(13)
C35 0.163(12) 0.318(16) 0.098(9) 0.097(12) 0.039(9) 0.001(12)
C36 0.191(10) 0.275(16) 0.094(9) 0.086(13) 0.031(8) 0.060(11)
C34' 0.143(12) 0.323(15) 0.079(8) 0.102(10) 0.045(8) 0.025(10)
C35' 0.214(11) 0.266(17) 0.102(10) 0.080(13) 0.036(9) 0.049(10)
C36' 0.252(15) 0.324(16) 0.136(12) 0.094(11) 0.028(13) -0.023(12)
C37 0.197(8) 0.309(12) 0.089(5) 0.080(7) 0.028(5) 0.008(8)
O37 0.089(3) 0.225(5) 0.050(2) 0.026(3) 0.0032(19) -0.011(3)
O36 0.087(3) 0.258(7) 0.062(2) 0.009(3) -0.002(2) -0.004(4)
O35 0.095(3) 0.241(6) 0.062(2) 0.009(3) 0.001(2) 0.034(4)
C38 0.145(8) 0.226(11) 0.078(5) 0.052(6) 0.021(5) 0.009(7)
O38 0.087(3) 0.245(6) 0.043(2) -0.005(3) 0.0041(18) 0.024(3)
C39 0.119(6) 0.233(11) 0.052(4) 0.030(5) 0.011(4) 0.025(7)
O39 0.077(3) 0.343(9) 0.060(3) 0.020(4) 0.003(2) 0.024(4)
C40 0.080(4) 0.242(10) 0.064(4) 0.024(5) 0.007(3) 0.018(5)
O40 0.074(3) 0.359(9) 0.049(2) -0.006(3) 0.003(2) -0.022(4)
C41 0.091(5) 0.201(9) 0.051(4) 0.024(4) 0.005(3) 0.023(5)
O41 0.087(3) 0.416(10) 0.040(2) 0.009(4) -0.003(2) -0.012(5)
C42 0.097(5) 0.209(9) 0.076(5) 0.030(5) 0.007(4) -0.013(6)
O42 0.102(4) 0.394(10) 0.053(2) 0.041(4) 0.004(2) 0.033(5)
C43 0.113(6) 0.271(11) 0.064(4) 0.045(6) 0.005(4) 0.009(6)
C45 0.153(14) 0.43(2) 0.138(11) 0.129(11) 0.015(11) 0.067(12)
C46 0.159(11) 0.448(19) 0.105(10) 0.122(11) 0.009(9) 0.039(11)
C47 0.137(11) 0.447(18) 0.130(11) 0.125(11) -0.001(9) 0.052(11)
C45' 0.182(13) 0.452(19) 0.142(11) 0.107(11) -0.019(10) 0.057(11)
C46' 0.129(11) 0.439(19) 0.145(10) 0.129(11) 0.008(9) 0.056(11)
C47' 0.162(12) 0.45(2) 0.135(13) 0.136(13) 0.018(11) 0.041(11)
C48 0.155(8) 0.435(17) 0.111(6) 0.125(8) 0.008(5) 0.054(8)
C49 0.100(7) 0.40(2) 0.094(7) 0.083(9) 0.019(5) 0.034(9)
C50 0.107(6) 0.404(18) 0.085(6) 0.081(8) 0.011(5) 0.034(8)
C51 0.102(6) 0.406(18) 0.072(5) 0.074(8) 0.002(5) 0.017(9)
C52 0.110(7) 0.389(18) 0.066(5) 0.046(7) 0.019(5) 0.068(9)
C53 0.110(6) 0.374(16) 0.062(4) 0.046(7) 0.017(4) 0.051(8)
C54 0.119(7) 0.368(17) 0.063(5) 0.038(7) 0.006(5) 0.035(9)
C56 0.098(10) 0.49(2) 0.175(11) 0.001(14) 0.033(9) 0.018(14)
C57 0.119(10) 0.48(2) 0.211(14) 0.002(14) 0.035(12) 0.036(14)
C58 0.109(10) 0.49(2) 0.176(11) 0.013(14) -0.009(10) 0.035(14)
C56' 0.092(9) 0.48(2) 0.179(13) 0.010(14) -0.005(11) 0.041(13)
C57' 0.102(10) 0.49(2) 0.166(13) 0.008(13) 0.022(10) 0.016(13)
C58' 0.124(11) 0.48(2) 0.179(11) -0.004(13) 0.038(10) 0.043(14)
C59 0.109(7) 0.48(2) 0.168(9) 0.010(11) 0.025(6) 0.017(10)
C60 0.091(7) 0.370(18) 0.104(7) 0.027(9) 0.025(5) 0.029(9)
C61 0.096(7) 0.352(17) 0.094(6) 0.021(8) 0.021(5) 0.015(8)
C62 0.100(6) 0.260(11) 0.077(5) 0.017(6) 0.031(4) -0.008(6)
C63 0.111(7) 0.312(14) 0.051(4) 0.024(6) 0.001(4) -0.002(8)
C64 0.087(6) 0.385(17) 0.075(5) 0.048(8) 0.014(4) 0.018(8)
C65 0.090(6) 0.371(17) 0.107(6) 0.034(8) 0.009(5) 0.015(8)
C67 0.180(14) 0.53(3) 0.185(12) -0.056(15) 0.057(11) -0.143(16)
C68 0.170(13) 0.53(3) 0.199(14) -0.060(16) 0.034(12) -0.123(15)
C69 0.186(13) 0.53(3) 0.197(15) -0.065(15) 0.041(13) -0.125(16)
C67' 0.176(13) 0.53(3) 0.190(13) -0.075(15) 0.043(12) -0.125(16)
C68' 0.175(13) 0.53(3) 0.195(13) -0.046(15) 0.064(13) -0.126(15)
C69' 0.147(12) 0.53(3) 0.169(14) -0.061(15) 0.041(12) -0.136(14)
C70 0.164(10) 0.53(3) 0.169(11) -0.063(13) 0.044(9) -0.129(13)
C71 0.136(9) 0.40(2) 0.127(8) -0.055(11) 0.041(7) -0.070(11)
C72 0.137(9) 0.47(2) 0.116(8) -0.045(11) 0.020(7) -0.085(12)
C73 0.104(6) 0.431(19) 0.071(5) -0.052(8) 0.013(4) -0.052(9)
C74 0.103(6) 0.338(14) 0.059(4) -0.012(6) 0.010(4) -0.014(8)
C75 0.088(6) 0.343(15) 0.084(5) -0.017(7) 0.024(4) -0.014(7)
C76 0.106(7) 0.380(18) 0.114(7) -0.033(10) 0.027(6) -0.034(9)
C78 0.172(13) 0.57(2) 0.125(12) -0.109(14) -0.045(10) -0.015(12)
C79 0.145(14) 0.59(2) 0.119(14) -0.059(15) -0.030(10) 0.023(13)
C80 0.167(12) 0.56(3) 0.101(9) -0.113(14) -0.038(8) 0.004(15)
C78' 0.145(15) 0.59(2) 0.114(15) -0.067(13) -0.045(11) 0.029(12)
C79' 0.173(12) 0.57(2) 0.115(9) -0.117(13) -0.037(8) -0.002(13)
C80' 0.149(14) 0.56(2) 0.139(13) -0.117(15) -0.042(9) -0.002(14)
C81 0.167(9) 0.56(2) 0.108(6) -0.099(11) -0.037(6) 0.012(10)
C82 0.137(10) 0.39(2) 0.100(8) -0.044(10) -0.047(7) 0.021(11)
C83 0.134(9) 0.44(3) 0.074(6) -0.031(10) -0.028(6) 0.030(11)
C84 0.130(7) 0.386(18) 0.053(5) -0.009(7) -0.011(5) 0.016(9)
C85 0.111(7) 0.376(17) 0.050(4) -0.024(7) 0.010(4) -0.035(9)
C86 0.116(7) 0.379(18) 0.051(4) -0.035(7) -0.003(4) -0.010(9)
C87 0.108(7) 0.50(2) 0.092(7) -0.052(11) -0.002(6) 0.012(10)
C89 0.098(5) 0.236(8) 0.047(3) -0.009(5) -0.006(3) 0.000(6)
C90 0.117(4) 0.247(6) 0.059(3) -0.017(4) 0.008(3) -0.012(5)
C91 0.148(5) 0.253(7) 0.100(5) -0.033(6) 0.027(4) -0.003(5)
C92 0.174(6) 0.260(7) 0.150(5) -0.042(6) 0.049(5) -0.016(6)
C93 0.150(5) 0.248(7) 0.122(5) -0.026(6) 0.029(5) -0.029(6)
C94 0.121(4) 0.242(6) 0.070(3) -0.019(5) 0.017(3) -0.028(5)
C95 0.103(4) 0.236(6) 0.055(3) -0.014(4) 0.005(3) -0.018(4)
C96 0.106(5) 0.246(8) 0.069(4) -0.014(6) 0.015(4) -0.034(6)
C97 0.238(7) 0.330(8) 0.246(7) -0.053(7) -0.008(6) 0.011(7)
C98 0.251(8) 0.398(9) 0.268(8) -0.073(8) -0.053(7) 0.033(8)
C99 0.254(8) 0.425(10) 0.276(9) -0.099(9) -0.078(7) 0.042(9)
C100 0.262(8) 0.439(10) 0.269(9) -0.096(9) -0.082(7) 0.042(9)
C101 0.271(8) 0.428(10) 0.247(8) -0.071(8) -0.073(7) 0.028(8)
C102 0.279(9) 0.437(10) 0.261(9) -0.076(9) -0.061(7) 0.027(9)
C103 0.270(8) 0.425(10) 0.265(9) -0.068(9) -0.060(7) 0.037(9)
C104 0.271(7) 0.394(10) 0.206(7) -0.025(8) -0.070(6) 0.008(8)
C105 0.243(8) 0.369(11) 0.156(7) 0.004(8) -0.071(6) -0.003(9)
C106 0.237(9) 0.358(12) 0.142(8) 0.008(9) -0.061(7) -0.004(9)
C107 0.131(7) 0.329(16) 0.063(5) 0.019(7) -0.030(4) 0.014(8)
C108 0.145(7) 0.233(10) 0.060(4) 0.006(5) -0.010(4) 0.002(7)
C109 0.192(10) 0.175(11) 0.113(8) -0.007(8) -0.044(7) 0.017(9)
C110 0.205(12) 0.276(16) 0.105(7) 0.032(10) -0.067(7) 0.010(11)
C111 0.139(9) 0.238(13) 0.071(5) 0.011(7) -0.014(6) -0.001(8)
C112 0.114(8) 0.258(14) 0.080(6) 0.007(8) 0.004(5) -0.009(8)
C113 0.112(5) 0.278(9) 0.106(6) 0.058(6) 0.043(5) 0.057(6)
C114 0.115(4) 0.274(7) 0.103(4) 0.050(5) 0.038(4) 0.047(5)
C115 0.148(5) 0.280(8) 0.146(6) 0.041(6) 0.046(5) 0.046(6)
C116 0.173(5) 0.303(7) 0.170(6) 0.023(6) 0.064(5) 0.029(5)
C117 0.146(5) 0.274(8) 0.120(6) 0.044(6) 0.045(5) 0.021(6)
C118 0.117(5) 0.268(8) 0.076(4) 0.043(5) 0.038(4) 0.024(6)
C119 0.116(5) 0.267(7) 0.085(4) 0.050(5) 0.030(4) 0.031(5)
C120 0.109(7) 0.212(11) 0.072(5) 0.047(6) 0.013(5) -0.006(7)
C121 0.238(7) 0.366(8) 0.241(7) 0.012(7) 0.039(6) -0.002(7)
C122 0.275(7) 0.430(8) 0.262(8) 0.005(8) 0.013(7) 0.023(8)
C123 0.296(8) 0.455(9) 0.264(8) 0.008(9) 0.004(7) 0.028(9)
C124 0.307(8) 0.465(9) 0.268(8) 0.004(9) -0.002(7) 0.031(9)
C125 0.307(8) 0.456(9) 0.256(8) 0.006(8) -0.007(7) 0.044(8)
C126 0.285(8) 0.457(9) 0.264(8) 0.010(9) -0.012(7) 0.039(9)
C127 0.272(8) 0.452(9) 0.269(8) 0.004(9) 0.002(7) 0.028(9)
C128 0.330(8) 0.440(10) 0.218(7) 0.010(8) -0.013(7) 0.047(9)
C129 0.325(8) 0.417(11) 0.134(6) 0.005(8) -0.004(7) 0.031(9)
C130 0.284(8) 0.392(13) 0.082(6) 0.004(8) -0.009(6) 0.015(10)
C131 0.241(9) 0.371(14) 0.053(5) 0.012(7) 0.002(5) 0.009(11)
C132 0.127(6) 0.220(9) 0.066(4) -0.005(5) -0.003(4) -0.016(6)
C133 0.159(8) 0.235(12) 0.053(4) 0.008(6) -0.005(4) -0.025(8)
C134 0.338(19) 0.201(13) 0.086(7) -0.012(8) -0.016(8) 0.002(12)
C135 0.115(7) 0.246(14) 0.067(5) 0.010(7) 0.011(5) -0.017(8)
C136 0.127(8) 0.314(17) 0.044(5) 0.010(6) -0.014(4) -0.038(9)

loop_
_atom_type_symbol
_atom_type_description
_atom_type_scat_dispersion_real
_atom_type_scat_dispersion_imag
_atom_type_scat_source
C C 0.0137 0.0067 'International Tables Vol C Tables 4.2.6.8 and 6.1.1.4'
H H 0.0000 0.0000 'International Tables Vol C Tables 4.2.6.8 and 6.1.1.4'
N N 0.0241 0.0134 'International Tables Vol C Tables 4.2.6.8 and 6.1.1.4'
O O 0.0389 0.0241 'International Tables Vol C Tables 4.2.6.8 and 6.1.1.4'
S S 0.2925 0.4295 'International Tables Vol C Tables 4.2.6.8 and 6.1.1.4'
Zn Zn -2.7473 0.5279 'International Tables Vol C Tables 4.2.6.8 and 6.1.1.4'

loop_
_geom_angle_atom_site_label_1
_geom_angle_atom_site_label_2
_geom_angle_atom_site_label_3
_geom_angle
_geom_angle_site_symmetry_1
_geom_angle_site_symmetry_3
_geom_angle_publ_flag
O17 Zn1 O10 85.6(2) . . ?
O17 Zn1 O2 90.2(3) . . ?
O10 Zn1 O2 88.8(2) . . ?
O17 Zn1 O35 175.7(3) . . ?
O10 Zn1 O35 91.0(2) . . ?
O2 Zn1 O35 87.2(3) . . ?
O17 Zn1 O38 96.8(2) . . ?
O10 Zn1 O38 176.7(2) . . ?
O2 Zn1 O38 88.9(2) . . ?
O35 Zn1 O38 86.57(18) . . ?
O17 Zn1 O9 102.7(2) . . ?
O10 Zn1 O9 101.2(2) . . ?
O2 Zn1 O9 164.2(2) . . ?
O35 Zn1 O9 80.4(2) . . ?
O38 Zn1 O9 80.55(18) . . ?
O17 Zn1 Zn2 137.70(15) . . ?
O10 Zn1 Zn2 78.68(19) . . ?
O2 Zn1 Zn2 127.99(18) . . ?
O35 Zn1 Zn2 43.51(15) . . ?
O38 Zn1 Zn2 100.90(16) . . ?
O9 Zn1 Zn2 44.29(11) . . ?
O17 Zn1 Zn4 79.62(19) . . ?
O10 Zn1 Zn4 137.26(19) . . ?
O2 Zn1 Zn4 130.70(15) . . ?
O35 Zn1 Zn4 104.65(17) . . ?
O38 Zn1 Zn4 45.70(13) . . ?
O9 Zn1 Zn4 45.32(10) . . ?
Zn2 Zn1 Zn4 85.85(5) . . ?
O12 Zn2 O11 82.0(3) . . ?
O12 Zn2 O35 169.1(2) . . ?
O11 Zn2 O35 91.2(3) . . ?
O12 Zn2 O36 94.5(3) . . ?
O11 Zn2 O36 172.8(2) . . ?
O35 Zn2 O36 91.3(2) . . ?
O12 Zn2 O9 104.4(2) . . ?
O11 Zn2 O9 102.4(3) . . ?
O35 Zn2 O9 85.3(2) . . ?
O36 Zn2 O9 84.5(2) . . ?
O12 Zn2 O4 86.0(2) . . ?
O11 Zn2 O4 85.7(3) . . ?
O35 Zn2 O4 85.0(2) . . ?
O36 Zn2 O4 87.8(2) . . ?
O9 Zn2 O4 167.52(17) . . ?
O12 Zn2 Zn1 140.77(19) . . ?
O11 Zn2 Zn1 77.9(2) . . ?
O35 Zn2 Zn1 44.18(15) . . ?
O36 Zn2 Zn1 108.46(14) . . ?
O9 Zn2 Zn1 49.23(18) . . ?
O4 Zn2 Zn1 125.18(19) . . ?
O12 Zn2 Zn3 79.2(2) . . ?
O11 Zn2 Zn3 138.48(19) . . ?
O35 Zn2 Zn3 111.34(14) . . ?
O36 Zn2 Zn3 45.87(15) . . ?
O9 Zn2 Zn3 48.67(18) . . ?
O4 Zn2 Zn3 129.0(2) . . ?
Zn1 Zn2 Zn3 94.14(4) . . ?
O13 Zn3 O14 87.2(2) . . ?
O13 Zn3 O6 90.8(2) . . ?
O14 Zn3 O6 89.6(2) . . ?
O13 Zn3 O37 177.5(3) . . ?
O14 Zn3 O37 92.3(2) . . ?
O6 Zn3 O37 86.8(2) . . ?
O13 Zn3 O36 93.7(2) . . ?
O14 Zn3 O36 176.3(3) . . ?
O6 Zn3 O36 86.8(2) . . ?
O37 Zn3 O36 86.63(17) . . ?
O13 Zn3 O9 101.5(2) . . ?
O14 Zn3 O9 104.0(2) . . ?
O6 Zn3 O9 161.98(19) . . ?
O37 Zn3 O9 80.97(19) . . ?
O36 Zn3 O9 79.3(2) . . ?
O13 Zn3 Zn4 138.11(19) . . ?
O14 Zn3 Zn4 79.61(19) . . ?
O6 Zn3 Zn4 128.25(14) . . ?
O37 Zn3 Zn4 44.00(14) . . ?
O36 Zn3 Zn4 101.97(16) . . ?
O9 Zn3 Zn4 45.68(10) . . ?
O13 Zn3 Zn2 78.59(19) . . ?
O14 Zn3 Zn2 139.52(18) . . ?
O6 Zn3 Zn2 127.87(16) . . ?
O37 Zn3 Zn2 103.29(16) . . ?
O36 Zn3 Zn2 44.17(17) . . ?
O9 Zn3 Zn2 44.27(11) . . ?
Zn4 Zn3 Zn2 86.15(5) . . ?
O16 Zn4 O15 83.1(3) . . ?
O16 Zn4 O37 173.5(2) . . ?
O15 Zn4 O37 92.4(2) . . ?
O16 Zn4 O8 89.2(2) . . ?
O15 Zn4 O8 88.7(2) . . ?
O37 Zn4 O8 86.04(19) . . ?
O16 Zn4 O9 102.0(2) . . ?
O15 Zn4 O9 102.3(2) . . ?
O37 Zn4 O9 83.4(2) . . ?
O8 Zn4 O9 165.04(17) . . ?
O16 Zn4 O38 95.0(2) . . ?
O15 Zn4 O38 175.2(2) . . ?
O37 Zn4 O38 89.2(2) . . ?
O8 Zn4 O38 86.90(17) . . ?
O9 Zn4 O38 82.36(18) . . ?
O16 Zn4 Zn3 138.56(15) . . ?
O15 Zn4 Zn3 77.58(19) . . ?
O37 Zn4 Zn3 43.86(11) . . ?
O8 Zn4 Zn3 126.16(17) . . ?
O9 Zn4 Zn3 48.66(18) . . ?
O38 Zn4 Zn3 106.59(14) . . ?
O16 Zn4 Zn1 77.17(19) . . ?
O15 Zn4 Zn1 138.67(16) . . ?
O37 Zn4 Zn1 109.20(14) . . ?
O8 Zn4 Zn1 126.41(16) . . ?
O9 Zn4 Zn1 48.78(17) . . ?
O38 Zn4 Zn1 44.38(12) . . ?
Zn3 Zn4 Zn1 93.86(4) . . ?
O29 Zn5 O28 84.4(3) 3_666 . ?
O29 Zn5 O42 178.6(3) 3_666 . ?
O28 Zn5 O42 94.2(2) . . ?
O29 Zn5 O39 93.1(2) 3_666 . ?
O28 Zn5 O39 173.7(3) . . ?
O42 Zn5 O39 88.2(2) . . ?
O29 Zn5 O19 90.2(3) 3_666 . ?
O28 Zn5 O19 89.4(3) . . ?
O42 Zn5 O19 89.7(3) . . ?
O39 Zn5 O19 84.8(3) . . ?
O29 Zn5 O26 100.5(3) 3_666 . ?
O28 Zn5 O26 105.2(3) . . ?
O42 Zn5 O26 80.0(3) . . ?
O39 Zn5 O26 81.0(2) . . ?
O19 Zn5 O26 162.6(2) . . ?
O29 Zn5 Zn8 134.4(2) 3_666 . ?
O28 Zn5 Zn8 79.6(2) . . ?
O42 Zn5 Zn8 45.19(19) . . ?
O39 Zn5 Zn8 106.17(19) . . ?
O19 Zn5 Zn8 131.59(15) . . ?
O26 Zn5 Zn8 45.38(12) . . ?
O29 Zn5 Zn6 79.7(2) 3_666 . ?
O28 Zn5 Zn6 141.1(2) . . ?
O42 Zn5 Zn6 101.5(2) . . ?
O39 Zn5 Zn6 43.39(19) . . ?
O19 Zn5 Zn6 125.60(17) . . ?
O26 Zn5 Zn6 44.80(12) . . ?
Zn8 Zn5 Zn6 86.69(6) . . ?
O31 Zn6 O30 81.1(3) . 3_666 ?
O31 Zn6 O39 169.4(2) . . ?
O30 Zn6 O39 92.3(3) 3_666 . ?
O31 Zn6 O40 96.6(3) . . ?
O30 Zn6 O40 174.9(3) 3_666 . ?
O39 Zn6 O40 89.4(3) . . ?
O31 Zn6 O26 105.3(3) . . ?
O30 Zn6 O26 100.3(3) 3_666 . ?
O39 Zn6 O26 83.9(3) . . ?
O40 Zn6 O26 84.7(2) . . ?
O31 Zn6 O21 86.2(3) . . ?
O30 Zn6 O21 88.1(2) 3_666 . ?
O39 Zn6 O21 85.3(2) . . ?
O40 Zn6 O21 87.2(2) . . ?
O26 Zn6 O21 166.6(2) . . ?
O31 Zn6 Zn7 79.8(2) . . ?
O30 Zn6 Zn7 137.94(19) 3_666 . ?
O39 Zn6 Zn7 110.44(14) . . ?
O40 Zn6 Zn7 45.27(14) . . ?
O26 Zn6 Zn7 50.5(2) . . ?
O21 Zn6 Zn7 127.4(2) . . ?
O31 Zn6 Zn5 140.3(2) . . ?
O30 Zn6 Zn5 78.1(2) 3_666 . ?
O39 Zn6 Zn5 44.42(16) . . ?
O40 Zn6 Zn5 106.35(18) . . ?
O26 Zn6 Zn5 47.1(2) . . ?
O21 Zn6 Zn5 126.1(2) . . ?
Zn7 Zn6 Zn5 93.60(5) . . ?
O33 Zn7 O32 83.7(3) . . ?
O33 Zn7 O23 90.6(3) . . ?
O32 Zn7 O23 90.4(3) . . ?
O33 Zn7 O41 93.0(2) . . ?
O32 Zn7 O41 175.3(3) . . ?
O23 Zn7 O41 86.2(3) . . ?
O33 Zn7 O40 178.2(3) . . ?
O32 Zn7 O40 95.0(2) . . ?
O23 Zn7 O40 88.1(3) . . ?
O41 Zn7 O40 88.2(2) . . ?
O33 Zn7 O26 101.8(3) . . ?
O32 Zn7 O26 104.0(2) . . ?
O23 Zn7 O26 161.8(3) . . ?
O41 Zn7 O26 80.0(3) . . ?
O40 Zn7 O26 79.7(2) . . ?
O33 Zn7 Zn6 136.00(18) . . ?
O32 Zn7 Zn6 79.7(2) . . ?
O23 Zn7 Zn6 129.67(16) . . ?
O41 Zn7 Zn6 105.0(2) . . ?
O40 Zn7 Zn6 44.70(15) . . ?
O26 Zn7 Zn6 45.19(12) . . ?
O33 Zn7 Zn8 79.2(2) . . ?
O32 Zn7 Zn8 138.4(2) . . ?
O23 Zn7 Zn8 127.18(19) . . ?
O41 Zn7 Zn8 43.60(19) . . ?
O40 Zn7 Zn8 102.5(2) . . ?
O26 Zn7 Zn8 44.67(11) . . ?
Zn6 Zn7 Zn8 86.71(6) . . ?
O27 Zn8 O34 81.6(3) . . ?
O27 Zn8 O41 172.7(2) . . ?
O34 Zn8 O41 94.0(3) . . ?
O27 Zn8 O25 87.6(3) . . ?
O34 Zn8 O25 90.5(2) . . ?
O41 Zn8 O25 86.7(3) . . ?
O27 Zn8 O42 96.7(3) . . ?
O34 Zn8 O42 175.7(2) . . ?
O41 Zn8 O42 87.2(3) . . ?
O25 Zn8 O42 85.5(2) . . ?
O27 Zn8 O26 102.0(2) . . ?
O34 Zn8 O26 102.9(3) . . ?
O41 Zn8 O26 84.5(2) . . ?
O25 Zn8 O26 164.4(2) . . ?
O42 Zn8 O26 81.3(2) . . ?
O27 Zn8 Zn5 78.5(2) . . ?
O34 Zn8 Zn5 138.21(16) . . ?
O41 Zn8 Zn5 108.45(16) . . ?
O25 Zn8 Zn5 124.7(2) . . ?
O42 Zn8 Zn5 44.64(14) . . ?
O26 Zn8 Zn5 47.5(2) . . ?
O27 Zn8 Zn7 139.54(19) . . ?
O34 Zn8 Zn7 79.1(2) . . ?
O41 Zn8 Zn7 43.99(15) . . ?
O25 Zn8 Zn7 127.6(3) . . ?
O42 Zn8 Zn7 104.5(2) . . ?
O26 Zn8 Zn7 49.5(2) . . ?
Zn5 Zn8 Zn7 92.93(5) . . ?
O1 S1 O2 112.6(6) . . ?
O1 S1 C7 109.5(4) . . ?
O2 S1 C7 108.3(4) . . ?
O1 S1 C20 110.5(5) . . ?
O2 S1 C20 109.8(4) . . ?
C7 S1 C20 105.9(5) . . ?
O3 S2 O4 115.1(4) . . ?
O3 S2 C18 108.4(4) . . ?
O4 S2 C18 109.5(4) . . ?
O3 S2 C31 107.9(5) . . ?
O4 S2 C31 110.4(4) . . ?
C18 S2 C31 105.0(4) . . ?
O5 S3 O6 117.2(4) . . ?
O5 S3 C29 108.5(5) . . ?
O6 S3 C29 108.8(4) . . ?
O5 S3 C42 107.2(4) . . ?
O6 S3 C42 108.9(4) . . ?
C29 S3 C42 105.7(5) . . ?
O7 S4 O8 115.2(3) . . ?
O7 S4 C9 106.7(3) . . ?
O8 S4 C9 108.8(4) . . ?
O7 S4 C40 107.8(4) . . ?
O8 S4 C40 110.6(3) . . ?
C9 S4 C40 107.5(4) . . ?
O19 S5 O18 115.7(6) . . ?
O19 S5 C64 110.2(5) . . ?
O18 S5 C64 108.6(6) . . ?
O19 S5 C51 107.0(4) . . ?
O18 S5 C51 108.6(6) . . ?
C64 S5 C51 106.4(6) . . ?
O20 S6 O21 115.5(3) . . ?
O20 S6 C62 107.2(5) . . ?
O21 S6 C62 107.8(5) . . ?
O20 S6 C75 108.4(5) . . ?
O21 S6 C75 110.2(4) . . ?
C62 S6 C75 107.4(5) . . ?
O23 S7 O22 115.5(6) . . ?
O23 S7 C73 108.2(4) . . ?
O22 S7 C73 107.9(5) . . ?
O23 S7 C86 106.9(5) . . ?
O22 S7 C86 109.9(5) . . ?
C73 S7 C86 108.2(6) . . ?
O24 S8 O25 114.4(4) . . ?
O24 S8 C84 107.2(6) . . ?
O25 S8 C84 111.7(5) . . ?
O24 S8 C53 107.6(5) . . ?
O25 S8 C53 108.2(5) . . ?
C84 S8 C53 107.4(5) . . ?
S1 O2 Zn1 119.5(5) . . ?
S2 O4 Zn2 119.8(3) . . ?
S3 O6 Zn3 123.3(4) . . ?
S4 O8 Zn4 120.3(3) . . ?
Zn2 O9 Zn4 149.3(2) . . ?
Zn2 O9 Zn3 87.1(2) . . ?
Zn4 O9 Zn3 85.7(2) . . ?
Zn2 O9 Zn1 86.5(2) . . ?
Zn4 O9 Zn1 85.90(18) . . ?
Zn3 O9 Zn1 151.6(2) . . ?
C111 O10 Zn1 131.5(8) . . ?
C111 O11 Zn2 128.9(6) . . ?
C135 O12 Zn2 127.5(6) . . ?
C135 O13 Zn3 128.3(7) . . ?
C120 O14 Zn3 128.0(7) . . ?
C120 O15 Zn4 131.0(6) . . ?
C89 O16 Zn4 131.8(6) . . ?
C89 O17 Zn1 127.1(7) . . ?
S5 O19 Zn5 120.4(5) . . ?
S6 O21 Zn6 121.6(3) . . ?
S7 O23 Zn7 122.0(6) . . ?
S8 O25 Zn8 120.5(3) . . ?
Zn6 O26 Zn8 151.1(3) . . ?
Zn6 O26 Zn5 88.1(2) . . ?
Zn8 O26 Zn5 87.2(3) . . ?
Zn6 O26 Zn7 84.3(2) . . ?
Zn8 O26 Zn7 85.8(2) . . ?
Zn5 O26 Zn7 150.2(3) . . ?
C113 O27 Zn8 130.2(6) . . ?
C113 O28 Zn5 125.1(7) . . ?
C112 O29 Zn5 127.1(8) . 3_666 ?
C112 O30 Zn6 128.4(7) . 3_666 ?
C136 O31 Zn6 127.5(6) . . ?
C136 O32 Zn7 125.4(9) . . ?
C96 O33 Zn7 127.9(7) . . ?
C96 O34 Zn8 128.5(6) . . ?
C92 N1 C97 127.2(11) . . ?
C92 N1 H1 116.4 . . ?
C97 N1 H1 116.4 . . ?
C104 N2 C105 122.9(14) . . ?
C104 N2 H2 118.6 . . ?
C105 N2 H2 118.6 . . ?
C116 N3 C121 120.9(11) . . ?
C116 N3 H3 119.5 . . ?
C121 N3 H3 119.5 . . ?
C129 N4 C128 119.6(17) . . ?
C129 N4 H4 120.2 . . ?
C128 N4 H4 120.2 . . ?
C4 C1 H1A 109.5 . . ?
C4 C1 H1B 109.5 . . ?
H1A C1 H1B 109.5 . . ?
C4 C1 H1C 109.5 . . ?
H1A C1 H1C 109.5 . . ?
H1B C1 H1C 109.5 . . ?
C4 C2 H2A 109.5 . . ?
C4 C2 H2B 109.5 . . ?
H2A C2 H2B 109.5 . . ?
C4 C2 H2C 109.5 . . ?
H2A C2 H2C 109.5 . . ?
H2B C2 H2C 109.5 . . ?
C4 C3 H3A 109.5 . . ?
C4 C3 H3B 109.5 . . ?
H3A C3 H3B 109.5 . . ?
C4 C3 H3C 109.5 . . ?
H3A C3 H3C 109.5 . . ?
H3B C3 H3C 109.5 . . ?
C4 C1' H1'A 109.5 . . ?
C4 C1' H1'B 109.5 . . ?
H1'A C1' H1'B 109.5 . . ?
C4 C1' H1'C 109.5 . . ?
H1'A C1' H1'C 109.5 . . ?
H1'B C1' H1'C 109.5 . . ?
C4 C2' H2'A 109.5 . . ?
C4 C2' H2'B 109.5 . . ?
H2'A C2' H2'B 109.5 . . ?
C4 C2' H2'C 109.5 . . ?
H2'A C2' H2'C 109.5 . . ?
H2'B C2' H2'C 109.5 . . ?
C4 C3' H3'A 109.5 . . ?
C4 C3' H3'B 109.5 . . ?
H3'A C3' H3'B 109.5 . . ?
C4 C3' H3'C 109.5 . . ?
H3'A C3' H3'C 109.5 . . ?
H3'B C3' H3'C 109.5 . . ?
C2' C4 C3' 110.7(7) . . ?
C2' C4 C1' 110.7(7) . . ?
C3' C4 C1' 109.1(7) . . ?
C2' C4 C5 107.6(9) . . ?
C2 C4 C5 111.0(9) . . ?
C3' C4 C5 107.8(10) . . ?
C1' C4 C5 110.9(11) . . ?
C2 C4 C1 109.8(7) . . ?
C5 C4 C1 111.8(9) . . ?
C2 C4 C3 109.5(7) . . ?
C5 C4 C3 106.0(10) . . ?
C1 C4 C3 108.6(6) . . ?
C10 C5 C6 116.2(7) . . ?
C10 C5 C4 122.8(9) . . ?
C6 C5 C4 120.9(9) . . ?
C5 C6 C7 119.3(9) . . ?
C5 C6 H6 120.4 . . ?
C7 C6 H6 120.4 . . ?
C8 C7 C6 124.9(8) . . ?
C8 C7 S1 122.4(6) . . ?
C6 C7 S1 112.7(8) . . ?
O38 C8 C7 123.6(7) . . ?
O38 C8 C9 121.6(8) . . ?
C7 C8 C9 114.8(6) . . ?
C10 C9 C8 117.7(8) . . ?
C10 C9 S4 119.4(7) . . ?
C8 C9 S4 123.0(5) . . ?
C5 C10 C9 126.9(8) . . ?
C5 C10 H10 116.6 . . ?
C9 C10 H10 116.6 . . ?
C15 C12 H12A 109.5 . . ?
C15 C12 H12B 109.5 . . ?
H12A C12 H12B 109.5 . . ?
C15 C12 H12C 109.5 . . ?
H12A C12 H12C 109.5 . . ?
H12B C12 H12C 109.5 . . ?
C15 C13 H13A 109.5 . . ?
C15 C13 H13B 109.5 . . ?
H13A C13 H13B 109.5 . . ?
C15 C13 H13C 109.5 . . ?
H13A C13 H13C 109.5 . . ?
H13B C13 H13C 109.5 . . ?
C15 C14 H14A 109.5 . . ?
C15 C14 H14B 109.5 . . ?
H14A C14 H14B 109.5 . . ?
C15 C14 H14C 109.5 . . ?
H14A C14 H14C 109.5 . . ?
H14B C14 H14C 109.5 . . ?
C15 C12' H12D 109.5 . . ?
C15 C12' H12E 109.5 . . ?
H12D C12' H12E 109.5 . . ?
C15 C12' H12F 109.5 . . ?
H12D C12' H12F 109.5 . . ?
H12E C12' H12F 109.5 . . ?
C15 C13' H13D 109.5 . . ?
C15 C13' H13E 109.5 . . ?
H13D C13' H13E 109.5 . . ?
C15 C13' H13F 109.5 . . ?
H13D C13' H13F 109.5 . . ?
H13E C13' H13F 109.5 . . ?
C15 C14' H14D 109.5 . . ?
C15 C14' H14E 109.5 . . ?
H14D C14' H14E 109.5 . . ?
C15 C14' H14F 109.5 . . ?
H14D C14' H14F 109.5 . . ?
H14E C14' H14F 109.5 . . ?
C12' C15 C13' 109.6(8) . . ?
C13 C15 C16 110.3(8) . . ?
C12' C15 C16 110.7(8) . . ?
C13' C15 C16 110.8(8) . . ?
C13 C15 C14 109.4(8) . . ?
C16 C15 C14 109.8(8) . . ?
C13 C15 C12 108.9(8) . . ?
C16 C15 C12 110.1(8) . . ?
C14 C15 C12 108.3(8) . . ?
C12' C15 C14' 108.6(8) . . ?
C13' C15 C14' 108.2(8) . . ?
C16 C15 C14' 108.9(8) . . ?
C21 C16 C17 116.9(9) . . ?
C21 C16 C15 121.3(7) . . ?
C17 C16 C15 121.8(7) . . ?
C18 C17 C16 122.3(9) . . ?
C18 C17 H17 118.9 . . ?
C16 C17 H17 118.9 . . ?
C17 C18 C19 122.6(9) . . ?
C17 C18 S2 113.8(7) . . ?
C19 C18 S2 123.6(6) . . ?
O35 C19 C18 123.2(7) . . ?
O35 C19 C20 123.2(8) . . ?
C18 C19 C20 113.5(8) . . ?
C21 C20 C19 124.0(9) . . ?
C21 C20 S1 112.2(7) . . ?
C19 C20 S1 123.7(6) . . ?
C20 C21 C16 120.7(9) . . ?
C20 C21 H21 119.6 . . ?
C16 C21 H21 119.6 . . ?
C26 C23 H23A 109.5 . . ?
C26 C23 H23B 109.5 . . ?
H23A C23 H23B 109.5 . . ?
C26 C23 H23C 109.5 . . ?
H23A C23 H23C 109.5 . . ?
H23B C23 H23C 109.5 . . ?
C26 C24 H24A 109.5 . . ?
C26 C24 H24B 109.5 . . ?
H24A C24 H24B 109.5 . . ?
C26 C24 H24C 109.5 . . ?
H24A C24 H24C 109.5 . . ?
H24B C24 H24C 109.5 . . ?
C26 C25 H25A 109.5 . . ?
C26 C25 H25B 109.5 . . ?
H25A C25 H25B 109.5 . . ?
C26 C25 H25C 109.5 . . ?
H25A C25 H25C 109.5 . . ?
H25B C25 H25C 109.5 . . ?
C26 C23' H23D 109.5 . . ?
C26 C23' H23E 109.5 . . ?
H23D C23' H23E 109.5 . . ?
C26 C23' H23F 109.5 . . ?
H23D C23' H23F 109.5 . . ?
H23E C23' H23F 109.5 . . ?
C26 C24' H24D 109.5 . . ?
C26 C24' H24E 109.5 . . ?
H24D C24' H24E 109.5 . . ?
C26 C24' H24F 109.5 . . ?
H24D C24' H24F 109.5 . . ?
H24E C24' H24F 109.5 . . ?
C26 C25' H25D 109.5 . . ?
C26 C25' H25E 109.5 . . ?
H25D C25' H25E 109.5 . . ?
C26 C25' H25F 109.5 . . ?
H25D C25' H25F 109.5 . . ?
H25E C25' H25F 109.5 . . ?
C27 C26 C23 116(2) . . ?
C27 C26 C25' 110.8(19) . . ?
C27 C26 C25 108(2) . . ?
C23 C26 C25 109.5(9) . . ?
C27 C26 C23' 112(2) . . ?
C25' C26 C23' 109.4(9) . . ?
C27 C26 C24' 106.8(19) . . ?
C25' C26 C24' 109.2(9) . . ?
C23' C26 C24' 108.9(9) . . ?
C27 C26 C24 105.8(18) . . ?
C23 C26 C24 109.1(9) . . ?
C25 C26 C24 108.8(9) . . ?
C32 C27 C28 118.5(10) . . ?
C32 C27 C26 123.2(13) . . ?
C28 C27 C26 118.2(14) . . ?
C29 C28 C27 118.0(12) . . ?
C29 C28 H28 121.0 . . ?
C27 C28 H28 121.0 . . ?
C28 C29 C30 120.9(10) . . ?
C28 C29 S3 115.5(10) . . ?
C30 C29 S3 123.6(7) . . ?
O36 C30 C31 123.0(12) . . ?
O36 C30 C29 121.5(8) . . ?
C31 C30 C29 115.5(10) . . ?
C32 C31 C30 123.7(12) . . ?
C32 C31 S2 114.8(9) . . ?
C30 C31 S2 121.5(9) . . ?
C31 C32 C27 123.2(12) . . ?
C31 C32 H32 118.4 . . ?
C27 C32 H32 118.4 . . ?
C37 C34 H34A 109.5 . . ?
C37 C34 H34B 109.5 . . ?
H34A C34 H34B 109.5 . . ?
C37 C34 H34C 109.5 . . ?
H34A C34 H34C 109.5 . . ?
H34B C34 H34C 109.5 . . ?
C37 C35 H35A 109.5 . . ?
C37 C35 H35B 109.5 . . ?
H35A C35 H35B 109.5 . . ?
C37 C35 H35C 109.5 . . ?
H35A C35 H35C 109.5 . . ?
H35B C35 H35C 109.5 . . ?
C37 C36 H36A 109.5 . . ?
C37 C36 H36B 109.5 . . ?
H36A C36 H36B 109.5 . . ?
C37 C36 H36C 109.5 . . ?
H36A C36 H36C 109.5 . . ?
H36B C36 H36C 109.5 . . ?
C37 C34' H34D 109.5 . . ?
C37 C34' H34E 109.5 . . ?
H34D C34' H34E 109.5 . . ?
C37 C34' H34F 109.5 . . ?
H34D C34' H34F 109.5 . . ?
H34E C34' H34F 109.5 . . ?
C37 C35' H35D 109.5 . . ?
C37 C35' H35E 109.5 . . ?
H35D C35' H35E 109.5 . . ?
C37 C35' H35F 109.5 . . ?
H35D C35' H35F 109.5 . . ?
H35E C35' H35F 109.5 . . ?
C37 C36' H36D 109.5 . . ?
C37 C36' H36E 109.5 . . ?
H36D C36' H36E 109.5 . . ?
C37 C36' H36F 109.5 . . ?
H36D C36' H36F 109.5 . . ?
H36E C36' H36F 109.5 . . ?
C35 C37 C36 110.7(8) . . ?
C35 C37 C34 111.0(8) . . ?
C36 C37 C34 108.7(8) . . ?
C35' C37 C36' 110.8(9) . . ?
C35' C37 C34' 110.8(8) . . ?
C36' C37 C34' 108.5(8) . . ?
C35' C37 C38 116.3(16) . . ?
C35 C37 C38 115.1(14) . . ?
C36 C37 C38 103.7(14) . . ?
C34 C37 C38 107.2(14) . . ?
C36' C37 C38 109.5(14) . . ?
C34' C37 C38 100.1(11) . . ?
C41 O37 Zn3 131.4(5) . . ?
C41 O37 Zn4 136.4(5) . . ?
Zn3 O37 Zn4 92.14(17) . . ?
C30 O36 Zn2 133.8(6) . . ?
C30 O36 Zn3 131.6(7) . . ?
Zn2 O36 Zn3 90.0(2) . . ?
C19 O35 Zn2 134.1(6) . . ?
C19 O35 Zn1 133.5(5) . . ?
Zn2 O35 Zn1 92.3(2) . . ?
C39 C38 C43 118.7(8) . . ?
C39 C38 C37 120.2(9) . . ?
C43 C38 C37 121.0(10) . . ?
C8 O38 Zn1 130.8(6) . . ?
C8 O38 Zn4 132.2(5) . . ?
Zn1 O38 Zn4 89.92(14) . . ?
C38 C39 C40 122.1(8) . . ?
C38 C39 H39 119.0 . . ?
C40 C39 H39 119.0 . . ?
C63 O39 Zn6 131.2(7) . . ?
C63 O39 Zn5 136.6(7) . . ?
Zn6 O39 Zn5 92.2(2) . . ?
C39 C40 C41 120.7(9) . . ?
C39 C40 S4 114.1(6) . . ?
C41 C40 S4 124.7(6) . . ?
C74 O40 Zn6 133.5(5) . . ?
C74 O40 Zn7 131.2(7) . . ?
Zn6 O40 Zn7 90.03(19) . . ?
O37 C41 C42 126.2(7) . . ?
O37 C41 C40 119.6(8) . . ?
C42 C41 C40 114.2(7) . . ?
C85 O41 Zn8 134.7(8) . . ?
C85 O41 Zn7 132.9(8) . . ?
Zn8 O41 Zn7 92.41(18) . . ?
C41 C42 C43 124.7(8) . . ?
C41 C42 S3 123.0(5) . . ?
C43 C42 S3 112.2(8) . . ?
C52 O42 Zn5 131.7(8) . . ?
C52 O42 Zn8 132.6(6) . . ?
Zn5 O42 Zn8 90.2(2) . . ?
C42 C43 C38 119.4(10) . . ?
C42 C43 H43 120.3 . . ?
C38 C43 H43 120.3 . . ?
C48 C45 H45A 109.5 . . ?
C48 C45 H45B 109.5 . . ?
H45A C45 H45B 109.5 . . ?
C48 C45 H45C 109.5 . . ?
H45A C45 H45C 109.5 . . ?
H45B C45 H45C 109.5 . . ?
C48 C46 H46A 109.5 . . ?
C48 C46 H46B 109.5 . . ?
H46A C46 H46B 109.5 . . ?
C48 C46 H46C 109.5 . . ?
H46A C46 H46C 109.5 . . ?
H46B C46 H46C 109.5 . . ?
C48 C47 H47A 109.5 . . ?
C48 C47 H47B 109.5 . . ?
H47A C47 H47B 109.5 . . ?
C48 C47 H47C 109.5 . . ?
H47A C47 H47C 109.5 . . ?
H47B C47 H47C 109.5 . . ?
C48 C45' H45D 109.5 . . ?
C48 C45' H45E 109.5 . . ?
H45D C45' H45E 109.5 . . ?
C48 C45' H45F 109.5 . . ?
H45D C45' H45F 109.5 . . ?
H45E C45' H45F 109.5 . . ?
C48 C46' H46D 109.5 . . ?
C48 C46' H46E 109.5 . . ?
H46D C46' H46E 109.5 . . ?
C48 C46' H46F 109.5 . . ?
H46D C46' H46F 109.5 . . ?
H46E C46' H46F 109.5 . . ?
C48 C47' H47D 109.5 . . ?
C48 C47' H47E 109.5 . . ?
H47D C47' H47E 109.5 . . ?
C48 C47' H47F 109.5 . . ?
H47D C47' H47F 109.5 . . ?
H47E C47' H47F 109.5 . . ?
C46 C48 C49 113.2(12) . . ?
C49 C48 C47' 104.9(13) . . ?
C49 C48 C46' 115.0(13) . . ?
C47' C48 C46' 108.1(8) . . ?
C49 C48 C45' 112.9(13) . . ?
C47' C48 C45' 107.7(8) . . ?
C46' C48 C45' 107.9(8) . . ?
C46 C48 C45 109.0(8) . . ?
C49 C48 C45 108.1(14) . . ?
C46 C48 C47 108.4(7) . . ?
C49 C48 C47 111.6(12) . . ?
C45 C48 C47 106.2(8) . . ?
C50 C49 C54 116.1(9) . . ?
C50 C49 C48 124.8(12) . . ?
C54 C49 C48 118.9(10) . . ?
C49 C50 C51 120.3(12) . . ?
C49 C50 H50 119.8 . . ?
C51 C50 H50 119.8 . . ?
C52 C51 C50 125.4(9) . . ?
C52 C51 S5 124.1(7) . . ?
C50 C51 S5 110.5(10) . . ?
O42 C52 C53 127.0(11) . . ?
O42 C52 C51 122.5(8) . . ?
C53 C52 C51 110.5(9) . . ?
C52 C53 C54 124.0(11) . . ?
C52 C53 S8 118.9(9) . . ?
C54 C53 S8 116.4(7) . . ?
C49 C54 C53 123.4(9) . . ?
C49 C54 H54 118.3 . . ?
C53 C54 H54 118.3 . . ?
C59 C56 H56A 109.5 . . ?
C59 C56 H56B 109.5 . . ?
H56A C56 H56B 109.5 . . ?
C59 C56 H56C 109.5 . . ?
H56A C56 H56C 109.5 . . ?
H56B C56 H56C 109.5 . . ?
C59 C57 H57A 109.5 . . ?
C59 C57 H57B 109.5 . . ?
H57A C57 H57B 109.5 . . ?
C59 C57 H57C 109.5 . . ?
H57A C57 H57C 109.5 . . ?
H57B C57 H57C 109.5 . . ?
C59 C58 H58A 109.5 . . ?
C59 C58 H58B 109.5 . . ?
H58A C58 H58B 109.5 . . ?
C59 C58 H58C 109.5 . . ?
H58A C58 H58C 109.5 . . ?
H58B C58 H58C 109.5 . . ?
C59 C56' H56D 109.5 . . ?
C59 C56' H56E 109.5 . . ?
H56D C56' H56E 109.5 . . ?
C59 C56' H56F 109.5 . . ?
H56D C56' H56F 109.5 . . ?
H56E C56' H56F 109.5 . . ?
C59 C57' H57D 109.5 . . ?
C59 C57' H57E 109.5 . . ?
H57D C57' H57E 109.5 . . ?
C59 C57' H57F 109.5 . . ?
H57D C57' H57F 109.5 . . ?
H57E C57' H57F 109.5 . . ?
C59 C58' H58D 109.5 . . ?
C59 C58' H58E 109.5 . . ?
H58D C58' H58E 109.5 . . ?
C59 C58' H58F 109.5 . . ?
H58D C58' H58F 109.5 . . ?
H58E C58' H58F 109.5 . . ?
C58' C59 C60 108.2(14) . . ?
C58 C59 C60 109.9(13) . . ?
C58 C59 C57 110.7(9) . . ?
C60 C59 C57 109.6(16) . . ?
C58 C59 C56 110.7(8) . . ?
C60 C59 C56 106.5(13) . . ?
C57 C59 C56 109.5(8) . . ?
C58' C59 C57' 110.9(8) . . ?
C60 C59 C57' 105.3(14) . . ?
C58' C59 C56' 110.3(8) . . ?
C60 C59 C56' 113.7(13) . . ?
C57' C59 C56' 108.4(8) . . ?
C61 C60 C65 114.4(9) . . ?
C61 C60 C59 123.4(12) . . ?
C65 C60 C59 122.2(13) . . ?
C60 C61 C62 124.0(10) . . ?
C60 C61 H61 118.0 . . ?
C62 C61 H61 118.0 . . ?
C63 C62 C61 120.1(10) . . ?
C63 C62 S6 124.3(8) . . ?
C61 C62 S6 115.2(8) . . ?
O39 C63 C62 125.2(11) . . ?
O39 C63 C64 119.8(9) . . ?
C62 C63 C64 114.9(9) . . ?
C65 C64 C63 119.5(10) . . ?
C65 C64 S5 116.3(10) . . ?
C63 C64 S5 124.2(7) . . ?
C60 C65 C64 126.7(12) . . ?
C60 C65 H65 116.6 . . ?
C64 C65 H65 116.6 . . ?
C70 C67 H67A 109.5 . . ?
C70 C67 H67B 109.5 . . ?
H67A C67 H67B 109.5 . . ?
C70 C67 H67C 109.5 . . ?
H67A C67 H67C 109.5 . . ?
H67B C67 H67C 109.5 . . ?
C70 C68 H68A 109.5 . . ?
C70 C68 H68B 109.5 . . ?
H68A C68 H68B 109.5 . . ?
C70 C68 H68C 109.5 . . ?
H68A C68 H68C 109.5 . . ?
H68B C68 H68C 109.5 . . ?
C70 C69 H69A 109.5 . . ?
C70 C69 H69B 109.5 . . ?
H69A C69 H69B 109.5 . . ?
C70 C69 H69C 109.5 . . ?
H69A C69 H69C 109.5 . . ?
H69B C69 H69C 109.5 . . ?
C70 C67' H67D 109.5 . . ?
C70 C67' H67E 109.5 . . ?
H67D C67' H67E 109.5 . . ?
C70 C67' H67F 109.5 . . ?
H67D C67' H67F 109.5 . . ?
H67E C67' H67F 109.5 . . ?
C70 C68' H68D 109.5 . . ?
C70 C68' H68E 109.5 . . ?
H68D C68' H68E 109.5 . . ?
C70 C68' H68F 109.5 . . ?
H68D C68' H68F 109.5 . . ?
H68E C68' H68F 109.5 . . ?
C70 C69' H69D 109.5 . . ?
C70 C69' H69E 109.5 . . ?
H69D C69' H69E 109.5 . . ?
C70 C69' H69F 109.5 . . ?
H69D C69' H69F 109.5 . . ?
H69E C69' H69F 109.5 . . ?
C69' C70 C68' 110.7(9) . . ?
C69 C70 C68 109.9(9) . . ?
C69' C70 C71 106.1(14) . . ?
C68' C70 C71 109.7(16) . . ?
C69 C70 C71 116.9(17) . . ?
C68 C70 C71 98.8(15) . . ?
C69' C70 C67' 109.3(9) . . ?
C68' C70 C67' 109.3(9) . . ?
C71 C70 C67' 111.7(15) . . ?
C69 C70 C67 109.0(9) . . ?
C68 C70 C67 108.8(9) . . ?
C71 C70 C67 112.8(13) . . ?
C72 C71 C76 114.8(10) . . ?
C72 C71 C70 121.2(13) . . ?
C76 C71 C70 123.6(10) . . ?
C71 C72 C73 124.6(12) . . ?
C71 C72 H72 117.7 . . ?
C73 C72 H72 117.7 . . ?
C72 C73 C74 121.6(9) . . ?
C72 C73 S7 115.6(9) . . ?
C74 C73 S7 122.8(7) . . ?
O40 C74 C73 123.0(8) . . ?
O40 C74 C75 123.1(9) . . ?
C73 C74 C75 113.7(9) . . ?
C76 C75 C74 122.7(10) . . ?
C76 C75 S6 115.8(7) . . ?
C74 C75 S6 121.1(8) . . ?
C71 C76 C75 122.5(9) . . ?
C71 C76 H76 118.7 . . ?
C75 C76 H76 118.7 . . ?
C81 C78 H78A 109.5 . . ?
C81 C78 H78B 109.5 . . ?
H78A C78 H78B 109.5 . . ?
C81 C78 H78C 109.5 . . ?
H78A C78 H78C 109.5 . . ?
H78B C78 H78C 109.5 . . ?
C81 C79 H79A 109.5 . . ?
C81 C79 H79B 109.5 . . ?
H79A C79 H79B 109.5 . . ?
C81 C79 H79C 109.5 . . ?
H79A C79 H79C 109.5 . . ?
H79B C79 H79C 109.5 . . ?
C81 C80 H80A 109.5 . . ?
C81 C80 H80B 109.5 . . ?
H80A C80 H80B 109.5 . . ?
C81 C80 H80C 109.5 . . ?
H80A C80 H80C 109.5 . . ?
H80B C80 H80C 109.5 . . ?
C81 C78' H78D 109.5 . . ?
C81 C78' H78E 109.5 . . ?
H78D C78' H78E 109.5 . . ?
C81 C78' H78F 109.5 . . ?
H78D C78' H78F 109.5 . . ?
H78E C78' H78F 109.5 . . ?
C81 C79' H79D 109.5 . . ?
C81 C79' H79E 109.5 . . ?
H79D C79' H79E 109.5 . . ?
C81 C79' H79F 109.5 . . ?
H79D C79' H79F 109.5 . . ?
H79E C79' H79F 109.5 . . ?
C81 C80' H80D 109.5 . . ?
C81 C80' H80E 109.5 . . ?
H80D C80' H80E 109.5 . . ?
C81 C80' H80F 109.5 . . ?
H80D C80' H80F 109.5 . . ?
H80E C80' H80F 109.5 . . ?
C82 C81 C79' 111.0(15) . . ?
C82 C81 C78' 110.1(16) . . ?
C79' C81 C78' 109.2(8) . . ?
C82 C81 C78 114.0(16) . . ?
C82 C81 C79 109.9(16) . . ?
C78 C81 C79 108.6(8) . . ?
C82 C81 C80' 108.6(15) . . ?
C79' C81 C80' 109.0(8) . . ?
C78' C81 C80' 108.8(8) . . ?
C82 C81 C80 107.3(15) . . ?
C78 C81 C80 108.6(8) . . ?
C79 C81 C80 108.3(8) . . ?
C83 C82 C87 115.0(10) . . ?
C83 C82 C81 121.1(16) . . ?
C87 C82 C81 123.9(16) . . ?
C82 C83 C84 126.8(15) . . ?
C82 C83 H83 116.6 . . ?
C84 C83 H83 116.6 . . ?
C83 C84 C85 120.5(14) . . ?
C83 C84 S8 117.2(11) . . ?
C85 C84 S8 122.2(8) . . ?
O41 C85 C86 122.9(11) . . ?
O41 C85 C84 123.5(12) . . ?
C86 C85 C84 113.5(9) . . ?
C85 C86 C87 121.7(12) . . ?
C85 C86 S7 125.8(7) . . ?
C87 C86 S7 112.5(12) . . ?
C82 C87 C86 122.3(15) . . ?
C82 C87 H87 118.8 . . ?
C86 C87 H87 118.8 . . ?
O16 C89 O17 124.1(9) . . ?
O16 C89 C90 117.6(7) . . ?
O17 C89 C90 118.2(8) . . ?
C95 C90 C91 120.9(5) . . ?
C95 C90 C89 120.0(6) . . ?
C91 C90 C89 119.1(6) . . ?
C90 C91 C92 119.9(5) . . ?
C90 C91 H91 120.0 . . ?
C92 C91 H91 120.0 . . ?
N1 C92 C91 119.1(9) . . ?
N1 C92 C93 121.6(9) . . ?
C91 C92 C93 119.2(5) . . ?
C94 C93 C92 120.4(5) . . ?
C94 C93 H93 119.8 . . ?
C92 C93 H93 119.8 . . ?
C95 C94 C93 120.0(5) . . ?
C95 C94 C96 120.0(6) . . ?
C93 C94 C96 120.0(6) . . ?
C90 C95 C94 119.5(5) . . ?
C90 C95 H95 120.3 . . ?
C94 C95 H95 120.3 . . ?
O34 C96 O33 125.2(10) . . ?
O34 C96 C94 119.4(7) . . ?
O33 C96 C94 115.0(8) . . ?
N1 C97 C98 136.5(13) . . ?
N1 C97 H97A 103.0 . . ?
C98 C97 H97A 103.0 . . ?
N1 C97 H97B 103.0 . . ?
C98 C97 H97B 103.0 . . ?
H97A C97 H97B 105.1 . . ?
C99 C98 C103 119.5(6) . . ?
C99 C98 C97 124.0(13) . . ?
C103 C98 C97 116.5(13) . . ?
C100 C99 C98 121.0(6) . . ?
C100 C99 H99 119.5 . . ?
C98 C99 H99 119.5 . . ?
C99 C100 C101 120.0(6) . . ?
C99 C100 H100 120.0 . . ?
C101 C100 H100 120.0 . . ?
C102 C101 C100 119.3(6) . . ?
C102 C101 C104 122.0(13) . . ?
C100 C101 C104 118.8(13) . . ?
C103 C102 C101 120.7(6) . . ?
C103 C102 H102 119.6 . . ?
C101 C102 H102 119.6 . . ?
C102 C103 C98 119.6(6) . . ?
C102 C103 H103 120.2 . . ?
C98 C103 H103 120.2 . . ?
N2 C104 C101 108.3(14) . . ?
N2 C104 H10A 110.0 . . ?
C101 C104 H10A 110.0 . . ?
N2 C104 H10B 110.0 . . ?
C101 C104 H10B 110.0 . . ?
H10A C104 H10B 108.4 . . ?
C106 C105 N2 130.5(17) . . ?
C106 C105 C110 108.4(16) . . ?
N2 C105 C110 121.1(14) . . ?
C107 C106 C105 129.8(18) . . ?
C107 C106 H106 115.1 . . ?
C105 C106 H106 115.1 . . ?
C106 C107 C108 118.5(11) . . ?
C106 C107 C112 126.1(14) . . ?
C108 C107 C112 115.4(12) . . ?
C109 C108 C107 121.1(11) . . ?
C109 C108 H108 119.4 . . ?
C107 C108 H108 119.4 . . ?
C110 C109 C108 116.0(12) . . ?
C110 C109 C111 118.6(11) . . ?
C108 C109 C111 125.4(12) . . ?
C109 C110 C105 126.2(12) . . ?
C109 C110 H110 116.9 . . ?
C105 C110 H110 116.9 . . ?
O10 C111 O11 122.8(11) . . ?
O10 C111 C109 126.0(13) . . ?
O11 C111 C109 111.0(9) . . ?
O30 C112 O29 126.6(10) . . ?
O30 C112 C107 116.9(10) . . ?
O29 C112 C107 116.1(12) . . ?
O27 C113 O28 125.9(10) . . ?
O27 C113 C114 118.6(8) . . ?
O28 C113 C114 115.1(8) . . ?
C115 C114 C119 118.7(5) . . ?
C115 C114 C113 120.9(6) . . ?
C119 C114 C113 120.5(6) . . ?
C116 C115 C114 120.9(5) . . ?
C116 C115 H115 119.6 . . ?
C114 C115 H115 119.6 . . ?
N3 C116 C115 119.0(9) . . ?
N3 C116 C117 120.2(9) . . ?
C115 C116 C117 120.7(5) . . ?
C116 C117 C118 118.6(5) . . ?
C116 C117 H117 120.7 . . ?
C118 C117 H117 120.7 . . ?
C119 C118 C117 120.8(5) . . ?
C119 C118 C120 118.1(8) . . ?
C117 C118 C120 121.1(8) . . ?
C118 C119 C114 120.4(5) . . ?
C118 C119 H119 119.8 . . ?
C114 C119 H119 119.8 . . ?
O15 C120 O14 123.6(10) . . ?
O15 C120 C118 118.8(9) . . ?
O14 C120 C118 117.6(11) . . ?
N3 C121 C122 121.0(9) . . ?
N3 C121 H12G 107.1 . . ?
C122 C121 H12G 107.1 . . ?
N3 C121 H12H 107.1 . . ?
C122 C121 H12H 107.1 . . ?
H12G C121 H12H 106.8 . . ?
C123 C122 C127 120.3(6) . . ?
C123 C122 C121 120.4(6) . . ?
C127 C122 C121 119.3(6) . . ?
C122 C123 C124 120.1(6) . . ?
C122 C123 H123 119.9 . . ?
C124 C123 H123 119.9 . . ?
C123 C124 C125 119.4(6) . . ?
C123 C124 H124 120.3 . . ?
C125 C124 H124 120.3 . . ?
C126 C125 C124 120.6(6) . . ?
C126 C125 C128 120.5(6) . . ?
C124 C125 C128 118.8(6) . . ?
C125 C126 C127 120.1(6) . . ?
C125 C126 H126 120.0 . . ?
C127 C126 H126 120.0 . . ?
C126 C127 C122 119.4(6) . . ?
C126 C127 H127 120.3 . . ?
C122 C127 H127 120.3 . . ?
N4 C128 C125 125.3(11) . . ?
N4 C128 H12I 106.0 . . ?
C125 C128 H12I 106.0 . . ?
N4 C128 H12J 106.0 . . ?
C125 C128 H12J 106.0 . . ?
H12I C128 H12J 106.3 . . ?
C130 C129 N4 123.8(17) . . ?
C130 C129 C134 115.5(17) . . ?
N4 C129 C134 109.2(17) . . ?
C129 C130 C131 123.2(14) . . ?
C129 C130 H130 118.4 . . ?
C131 C130 H130 118.4 . . ?
C130 C131 C132 117.2(14) . . ?
C130 C131 C136 123.5(12) . 3_666 ?
C132 C131 C136 119.2(14) . 3_666 ?
C133 C132 C131 119.9(11) . . ?
C133 C132 H132 120.1 . . ?
C131 C132 H132 120.1 . . ?
C134 C133 C132 121.3(9) . . ?
C134 C133 C135 124.3(11) . . ?
C132 C133 C135 113.6(11) . . ?
C133 C134 C129 120.1(14) . . ?
C133 C134 H134 119.9 . . ?
C129 C134 H134 119.9 . . ?
O12 C135 O13 126.3(9) . . ?
O12 C135 C133 119.5(10) . . ?
O13 C135 C133 114.1(12) . . ?
O31 C136 O32 127.3(12) . . ?
O31 C136 C131 118.3(9) . 3_666 ?
O32 C136 C131 114.3(13) . 3_666 ?

loop_
_geom_bond_atom_site_label_1
_geom_bond_atom_site_label_2
_geom_bond_distance
_geom_bond_site_symmetry_2
_geom_bond_publ_flag
Zn1 O17 2.008(6) . ?
Zn1 O10 2.018(5) . ?
Zn1 O2 2.094(6) . ?
Zn1 O35 2.100(6) . ?
Zn1 O38 2.118(5) . ?
Zn1 O9 2.284(7) . ?
Zn1 Zn2 3.0104(18) . ?
Zn1 Zn4 3.0288(18) . ?
Zn2 O12 2.011(6) . ?
Zn2 O11 2.057(8) . ?
Zn2 O35 2.074(5) . ?
Zn2 O36 2.100(6) . ?
Zn2 O9 2.106(4) . ?
Zn2 O4 2.116(5) . ?
Zn2 Zn3 3.0131(19) . ?
Zn3 O13 1.997(5) . ?
Zn3 O14 2.006(6) . ?
Zn3 O6 2.058(6) . ?
Zn3 O37 2.086(4) . ?
Zn3 O36 2.163(5) . ?
Zn3 O9 2.266(7) . ?
Zn3 Zn4 3.0088(17) . ?
Zn4 O16 1.991(7) . ?
Zn4 O15 2.012(6) . ?
Zn4 O37 2.092(5) . ?
Zn4 O8 2.113(4) . ?
Zn4 O9 2.159(4) . ?
Zn4 O38 2.168(5) . ?
Zn5 O29 1.992(6) 3_666 ?
Zn5 O28 2.003(7) . ?
Zn5 O42 2.102(5) . ?
Zn5 O39 2.107(6) . ?
Zn5 O19 2.107(8) . ?
Zn5 O26 2.207(8) . ?
Zn5 Zn8 2.991(2) . ?
Zn5 Zn6 3.008(2) . ?
Zn6 O31 2.005(9) . ?
Zn6 O30 2.033(7) 3_666 ?
Zn6 O39 2.068(7) . ?
Zn6 O40 2.092(6) . ?
Zn6 O26 2.121(5) . ?
Zn6 O21 2.126(5) . ?
Zn6 Zn7 2.9743(19) . ?
Zn7 O33 2.019(6) . ?
Zn7 O32 2.025(7) . ?
Zn7 O23 2.091(8) . ?
Zn7 O41 2.102(6) . ?
Zn7 O40 2.113(5) . ?
Zn7 O26 2.307(8) . ?
Zn7 Zn8 3.024(2) . ?
Zn8 O27 1.971(9) . ?
Zn8 O34 2.013(7) . ?
Zn8 O41 2.087(7) . ?
Zn8 O25 2.107(5) . ?
Zn8 O42 2.122(7) . ?
Zn8 O26 2.132(4) . ?
S1 O1 1.413(8) . ?
S1 O2 1.480(6) . ?
S1 C7 1.760(9) . ?
S1 C20 1.803(11) . ?
S2 O3 1.427(6) . ?
S2 O4 1.455(5) . ?
S2 C18 1.771(10) . ?
S2 C31 1.775(12) . ?
S3 O5 1.457(8) . ?
S3 O6 1.468(5) . ?
S3 C29 1.700(11) . ?
S3 C42 1.773(9) . ?
S4 O7 1.436(4) . ?
S4 O8 1.458(4) . ?
S4 C9 1.734(9) . ?
S4 C40 1.779(9) . ?
S5 O19 1.469(5) . ?
S5 O18 1.478(10) . ?
S5 C64 1.759(12) . ?
S5 C51 1.801(11) . ?
S6 O20 1.432(5) . ?
S6 O21 1.438(5) . ?
S6 C62 1.717(11) . ?
S6 C75 1.733(11) . ?
S7 O23 1.443(6) . ?
S7 O22 1.461(9) . ?
S7 C73 1.762(9) . ?
S7 C86 1.786(14) . ?
S8 O24 1.433(5) . ?
S8 O25 1.471(6) . ?
S8 C84 1.758(15) . ?
S8 C53 1.764(12) . ?
O10 C111 1.207(10) . ?
O11 C111 1.280(12) . ?
O12 C135 1.238(12) . ?
O13 C135 1.274(12) . ?
O14 C120 1.270(10) . ?
O15 C120 1.245(11) . ?
O16 C89 1.250(10) . ?
O17 C89 1.268(9) . ?
O27 C113 1.214(11) . ?
O28 C113 1.304(10) . ?
O29 C112 1.276(12) . ?
O30 C112 1.225(12) . ?
O31 C136 1.235(14) . ?
O32 C136 1.288(10) . ?
O33 C96 1.281(10) . ?
O34 C96 1.274(10) . ?
N1 C92 1.374(8) . ?
N1 C97 1.478(9) . ?
N1 H1 0.8600 . ?
N2 C104 1.417(9) . ?
N2 C105 1.438(9) . ?
N2 H2 0.8600 . ?
N3 C116 1.370(8) . ?
N3 C121 1.449(9) . ?
N3 H3 0.8600 . ?
N4 C129 1.366(9) . ?
N4 C128 1.461(9) . ?
N4 H4 0.8600 . ?
C1 C4 1.529(9) . ?
C1 H1A 0.9600 . ?
C1 H1B 0.9600 . ?
C1 H1C 0.9600 . ?
C2 C4 1.514(9) . ?
C2 H2A 0.9600 . ?
C2 H2B 0.9600 . ?
C2 H2C 0.9600 . ?
C3 C4 1.535(9) . ?
C3 H3A 0.9600 . ?
C3 H3B 0.9600 . ?
C3 H3C 0.9600 . ?
C1' C4 1.525(9) . ?
C1' H1'A 0.9600 . ?
C1' H1'B 0.9600 . ?
C1' H1'C 0.9600 . ?
C2' C4 1.511(9) . ?
C2' H2'A 0.9600 . ?
C2' H2'B 0.9600 . ?
C2' H2'C 0.9600 . ?
C3' C4 1.520(9) . ?
C3' H3'A 0.9600 . ?
C3' H3'B 0.9600 . ?
C3' H3'C 0.9600 . ?
C4 C5 1.526(7) . ?
C5 C10 1.351(12) . ?
C5 C6 1.403(12) . ?
C6 C7 1.414(10) . ?
C6 H6 0.9300 . ?
C7 C8 1.396(12) . ?
C8 O38 1.308(8) . ?
C8 C9 1.449(10) . ?
C9 C10 1.410(10) . ?
C10 H10 0.9300 . ?
C12 C15 1.531(9) . ?
C12 H12A 0.9600 . ?
C12 H12B 0.9600 . ?
C12 H12C 0.9600 . ?
C13 C15 1.516(9) . ?
C13 H13A 0.9600 . ?
C13 H13B 0.9600 . ?
C13 H13C 0.9600 . ?
C14 C15 1.528(9) . ?
C14 H14A 0.9600 . ?
C14 H14B 0.9600 . ?
C14 H14C 0.9600 . ?
C12' C15 1.518(9) . ?
C12' H12D 0.9600 . ?
C12' H12E 0.9600 . ?
C12' H12F 0.9600 . ?
C13' C15 1.520(9) . ?
C13' H13D 0.9600 . ?
C13' H13E 0.9600 . ?
C13' H13F 0.9600 . ?
C14' C15 1.538(9) . ?
C14' H14D 0.9600 . ?
C14' H14E 0.9600 . ?
C14' H14F 0.9600 . ?
C15 C16 1.522(9) . ?
C16 C21 1.386(8) . ?
C16 C17 1.389(8) . ?
C17 C18 1.386(8) . ?
C17 H17 0.9300 . ?
C18 C19 1.409(8) . ?
C19 O35 1.286(8) . ?
C19 C20 1.416(8) . ?
C20 C21 1.386(8) . ?
C21 H21 0.9300 . ?
C23 C26 1.530(10) . ?
C23 H23A 0.9600 . ?
C23 H23B 0.9600 . ?
C23 H23C 0.9600 . ?
C24 C26 1.542(10) . ?
C24 H24A 0.9600 . ?
C24 H24B 0.9600 . ?
C24 H24C 0.9600 . ?
C25 C26 1.535(10) . ?
C25 H25A 0.9600 . ?
C25 H25B 0.9600 . ?
C25 H25C 0.9600 . ?
C23' C26 1.536(10) . ?
C23' H23D 0.9600 . ?
C23' H23E 0.9600 . ?
C23' H23F 0.9600 . ?
C24' C26 1.537(10) . ?
C24' H24D 0.9600 . ?
C24' H24E 0.9600 . ?
C24' H24F 0.9600 . ?
C25' C26 1.534(10) . ?
C25' H25D 0.9600 . ?
C25' H25E 0.9600 . ?
C25' H25F 0.9600 . ?
C26 C27 1.518(9) . ?
C27 C32 1.379(18) . ?
C27 C28 1.459(16) . ?
C28 C29 1.447(13) . ?
C28 H28 0.9300 . ?
C29 C30 1.464(15) . ?
C30 O36 1.317(10) . ?
C30 C31 1.414(12) . ?
C31 C32 1.347(14) . ?
C32 H32 0.9300 . ?
C34 C37 1.542(10) . ?
C34 H34A 0.9600 . ?
C34 H34B 0.9600 . ?
C34 H34C 0.9600 . ?
C35 C37 1.517(9) . ?
C35 H35A 0.9600 . ?
C35 H35B 0.9600 . ?
C35 H35C 0.9600 . ?
C36 C37 1.541(9) . ?
C36 H36A 0.9600 . ?
C36 H36B 0.9600 . ?
C36 H36C 0.9600 . ?
C34' C37 1.547(9) . ?
C34' H34D 0.9600 . ?
C34' H34E 0.9600 . ?
C34' H34F 0.9600 . ?
C35' C37 1.511(10) . ?
C35' H35D 0.9600 . ?
C35' H35E 0.9600 . ?
C35' H35F 0.9600 . ?
C36' C37 1.544(9) . ?
C36' H36D 0.9600 . ?
C36' H36E 0.9600 . ?
C36' H36F 0.9600 . ?
C37 C38 1.562(12) . ?
O37 C41 1.309(8) . ?
C38 C39 1.357(12) . ?
C38 C43 1.398(12) . ?
C39 C40 1.384(10) . ?
C39 H39 0.9300 . ?
O39 C63 1.303(10) . ?
C40 C41 1.452(10) . ?
O40 C74 1.330(10) . ?
C41 C42 1.376(11) . ?
O41 C85 1.289(10) . ?
C42 C43 1.378(10) . ?
O42 C52 1.294(11) . ?
C43 H43 0.9300 . ?
C45 C48 1.535(9) . ?
C45 H45A 0.9600 . ?
C45 H45B 0.9600 . ?
C45 H45C 0.9600 . ?
C46 C48 1.499(9) . ?
C46 H46A 0.9600 . ?
C46 H46B 0.9600 . ?
C46 H46C 0.9600 . ?
C47 C48 1.539(9) . ?
C47 H47A 0.9600 . ?
C47 H47B 0.9600 . ?
C47 H47C 0.9600 . ?
C45' C48 1.527(9) . ?
C45' H45D 0.9600 . ?
C45' H45E 0.9600 . ?
C45' H45F 0.9600 . ?
C46' C48 1.524(9) . ?
C46' H46D 0.9600 . ?
C46' H46E 0.9600 . ?
C46' H46F 0.9600 . ?
C47' C48 1.520(9) . ?
C47' H47D 0.9600 . ?
C47' H47E 0.9600 . ?
C47' H47F 0.9600 . ?
C48 C49 1.510(8) . ?
C49 C50 1.354(14) . ?
C49 C54 1.355(16) . ?
C50 C51 1.435(14) . ?
C50 H50 0.9300 . ?
C51 C52 1.416(16) . ?
C52 C53 1.378(11) . ?
C53 C54 1.421(13) . ?
C54 H54 0.9300 . ?
C56 C59 1.537(9) . ?
C56 H56A 0.9600 . ?
C56 H56B 0.9600 . ?
C56 H56C 0.9600 . ?
C57 C59 1.535(10) . ?
C57 H57A 0.9600 . ?
C57 H57B 0.9600 . ?
C57 H57C 0.9600 . ?
C58 C59 1.524(9) . ?
C58 H58A 0.9600 . ?
C58 H58B 0.9600 . ?
C58 H58C 0.9600 . ?
C56' C59 1.547(9) . ?
C56' H56D 0.9600 . ?
C56' H56E 0.9600 . ?
C56' H56F 0.9600 . ?
C57' C59 1.545(9) . ?
C57' H57D 0.9600 . ?
C57' H57E 0.9600 . ?
C57' H57F 0.9600 . ?
C58' C59 1.516(9) . ?
C58' H58D 0.9600 . ?
C58' H58E 0.9600 . ?
C58' H58F 0.9600 . ?
C59 C60 1.527(9) . ?
C60 C61 1.364(15) . ?
C60 C65 1.365(15) . ?
C61 C62 1.436(12) . ?
C61 H61 0.9300 . ?
C62 C63 1.416(12) . ?
C63 C64 1.452(15) . ?
C64 C65 1.374(12) . ?
C65 H65 0.9300 . ?
C67 C70 1.540(9) . ?
C67 H67A 0.9600 . ?
C67 H67B 0.9600 . ?
C67 H67C 0.9600 . ?
C68 C70 1.527(10) . ?
C68 H68A 0.9600 . ?
C68 H68B 0.9600 . ?
C68 H68C 0.9600 . ?
C69 C70 1.523(10) . ?
C69 H69A 0.9600 . ?
C69 H69B 0.9600 . ?
C69 H69C 0.9600 . ?
C67' C70 1.536(9) . ?
C67' H67D 0.9600 . ?
C67' H67E 0.9600 . ?
C67' H67F 0.9600 . ?
C68' C70 1.522(10) . ?
C68' H68D 0.9600 . ?
C68' H68E 0.9600 . ?
C68' H68F 0.9600 . ?
C69' C70 1.519(9) . ?
C69' H69D 0.9600 . ?
C69' H69E 0.9600 . ?
C69' H69F 0.9600 . ?
C70 C71 1.534(9) . ?
C71 C72 1.377(14) . ?
C71 C76 1.394(15) . ?
C72 C73 1.405(14) . ?
C72 H72 0.9300 . ?
C73 C74 1.409(14) . ?
C74 C75 1.438(11) . ?
C75 C76 1.402(13) . ?
C76 H76 0.9300 . ?
C78 C81 1.524(10) . ?
C78 H78A 0.9600 . ?
C78 H78B 0.9600 . ?
C78 H78C 0.9600 . ?
C79 C81 1.525(10) . ?
C79 H79A 0.9600 . ?
C79 H79B 0.9600 . ?
C79 H79C 0.9600 . ?
C80 C81 1.529(10) . ?
C80 H80A 0.9600 . ?
C80 H80B 0.9600 . ?
C80 H80C 0.9600 . ?
C78' C81 1.521(10) . ?
C78' H78D 0.9600 . ?
C78' H78E 0.9600 . ?
C78' H78F 0.9600 . ?
C79' C81 1.520(10) . ?
C79' H79D 0.9600 . ?
C79' H79E 0.9600 . ?
C79' H79F 0.9600 . ?
C80' C81 1.525(10) . ?
C80' H80D 0.9600 . ?
C80' H80E 0.9600 . ?
C80' H80F 0.9600 . ?
C81 C82 1.515(9) . ?
C82 C83 1.32(2) . ?
C82 C87 1.36(2) . ?
C83 C84 1.374(14) . ?
C83 H83 0.9300 . ?
C84 C85 1.437(15) . ?
C85 C86 1.390(15) . ?
C86 C87 1.444(13) . ?
C87 H87 0.9300 . ?
C89 C90 1.482(10) . ?
C90 C95 1.378(7) . ?
C90 C91 1.379(7) . ?
C91 C92 1.383(7) . ?
C91 H91 0.9300 . ?
C92 C93 1.392(7) . ?
C93 C94 1.383(7) . ?
C93 H93 0.9300 . ?
C94 C95 1.382(7) . ?
C94 C96 1.479(10) . ?
C95 H95 0.9300 . ?
C97 C98 1.533(9) . ?
C97 H97A 0.9700 . ?
C97 H97B 0.9700 . ?
C98 C99 1.389(8) . ?
C98 C103 1.410(8) . ?
C99 C100 1.389(8) . ?
C99 H99 0.9300 . ?
C100 C101 1.402(8) . ?
C100 H100 0.9300 . ?
C101 C102 1.401(8) . ?
C101 C104 1.562(18) . ?
C102 C103 1.391(8) . ?
C102 H102 0.9300 . ?
C103 H103 0.9300 . ?
C104 H10A 0.9700 . ?
C104 H10B 0.9700 . ?
C105 C106 1.314(19) . ?
C105 C110 1.547(18) . ?
C106 C107 1.267(19) . ?
C106 H106 0.9300 . ?
C107 C108 1.421(14) . ?
C107 C112 1.504(14) . ?
C108 C109 1.361(12) . ?
C108 H108 0.9300 . ?
C109 C110 1.286(14) . ?
C109 C111 1.428(14) . ?
C110 H110 0.9300 . ?
C113 C114 1.488(8) . ?
C114 C115 1.387(7) . ?
C114 C119 1.395(7) . ?
C115 C116 1.373(8) . ?
C115 H115 0.9300 . ?
C116 C117 1.385(8) . ?
C117 C118 1.396(7) . ?
C117 H117 0.9300 . ?
C118 C119 1.373(7) . ?
C118 C120 1.506(12) . ?
C119 H119 0.9300 . ?
C121 C122 1.520(8) . ?
C121 H12G 0.9700 . ?
C121 H12H 0.9700 . ?
C122 C123 1.383(8) . ?
C122 C127 1.398(8) . ?
C123 C124 1.390(8) . ?
C123 H123 0.9300 . ?
C124 C125 1.393(8) . ?
C124 H124 0.9300 . ?
C125 C126 1.380(8) . ?
C125 C128 1.526(8) . ?
C126 C127 1.389(8) . ?
C126 H126 0.9300 . ?
C127 H127 0.9300 . ?
C128 H12I 0.9700 . ?
C128 H12J 0.9700 . ?
C129 C130 1.39(2) . ?
C129 C134 1.463(19) . ?
C130 C131 1.37(2) . ?
C130 H130 0.9300 . ?
C131 C132 1.405(13) . ?
C131 C136 1.487(18) 3_666 ?
C132 C133 1.429(13) . ?
C132 H132 0.9300 . ?
C133 C134 1.314(14) . ?
C133 C135 1.523(13) . ?
C134 H134 0.9300 . ?

loop_
_geom_torsion_atom_site_label_1
_geom_torsion_atom_site_label_2
_geom_torsion_atom_site_label_3
_geom_torsion_atom_site_label_4
_geom_torsion
_geom_torsion_site_symmetry_1
_geom_torsion_site_symmetry_2
_geom_torsion_site_symmetry_3
_geom_torsion_site_symmetry_4
_geom_torsion_publ_flag
O1 S1 O2 Zn1 -178.8(4) . . . . ?
C7 S1 O2 Zn1 59.9(5) . . . . ?
C20 S1 O2 Zn1 -55.3(5) . . . . ?
O3 S2 O4 Zn2 178.7(5) . . . . ?
C18 S2 O4 Zn2 56.3(6) . . . . ?
C31 S2 O4 Zn2 -58.8(6) . . . . ?
O5 S3 O6 Zn3 -176.2(4) . . . . ?
C29 S3 O6 Zn3 60.4(6) . . . . ?
C42 S3 O6 Zn3 -54.4(5) . . . . ?
O7 S4 O8 Zn4 177.8(4) . . . . ?
C9 S4 O8 Zn4 -62.5(5) . . . . ?
C40 S4 O8 Zn4 55.3(5) . . . . ?
O18 S5 O19 Zn5 178.7(4) . . . . ?
C64 S5 O19 Zn5 -57.7(6) . . . . ?
C51 S5 O19 Zn5 57.6(6) . . . . ?
O20 S6 O21 Zn6 178.0(5) . . . . ?
C62 S6 O21 Zn6 58.2(6) . . . . ?
C75 S6 O21 Zn6 -58.7(7) . . . . ?
O22 S7 O23 Zn7 -179.7(4) . . . . ?
C73 S7 O23 Zn7 59.2(7) . . . . ?
C86 S7 O23 Zn7 -57.2(5) . . . . ?
O24 S8 O25 Zn8 176.5(7) . . . . ?
C84 S8 O25 Zn8 54.5(7) . . . . ?
C53 S8 O25 Zn8 -63.6(7) . . . . ?
C2' C4 C5 C10 -100.7(12) . . . . ?
C2 C4 C5 C10 57.3(13) . . . . ?
C3' C4 C5 C10 139.9(11) . . . . ?
C1' C4 C5 C10 20.5(13) . . . . ?
C1 C4 C5 C10 -179.6(10) . . . . ?
C3 C4 C5 C10 -61.5(12) . . . . ?
C2' C4 C5 C6 80.0(12) . . . . ?
C2 C4 C5 C6 -122.0(11) . . . . ?
C3' C4 C5 C6 -39.5(12) . . . . ?
C1' C4 C5 C6 -158.9(10) . . . . ?
C1 C4 C5 C6 1.0(12) . . . . ?
C3 C4 C5 C6 119.2(11) . . . . ?
C10 C5 C6 C7 -1.5(14) . . . . ?
C4 C5 C6 C7 177.9(8) . . . . ?
C5 C6 C7 C8 -2.5(15) . . . . ?
C5 C6 C7 S1 177.6(7) . . . . ?
O1 S1 C7 C8 -167.9(8) . . . . ?
O2 S1 C7 C8 -44.8(10) . . . . ?
C20 S1 C7 C8 73.0(9) . . . . ?
O1 S1 C7 C6 11.9(9) . . . . ?
O2 S1 C7 C6 135.1(7) . . . . ?
C20 S1 C7 C6 -107.2(7) . . . . ?
C6 C7 C8 O38 -176.2(8) . . . . ?
S1 C7 C8 O38 3.7(14) . . . . ?
C6 C7 C8 C9 4.7(14) . . . . ?
S1 C7 C8 C9 -175.4(7) . . . . ?
O38 C8 C9 C10 177.8(8) . . . . ?
C7 C8 C9 C10 -3.0(12) . . . . ?
O38 C8 C9 S4 -2.4(12) . . . . ?
C7 C8 C9 S4 176.7(7) . . . . ?
O7 S4 C9 C10 -12.0(8) . . . . ?
O8 S4 C9 C10 -136.8(7) . . . . ?
C40 S4 C9 C10 103.4(7) . . . . ?
O7 S4 C9 C8 168.3(7) . . . . ?
O8 S4 C9 C8 43.5(8) . . . . ?
C40 S4 C9 C8 -76.3(7) . . . . ?
C6 C5 C10 C9 3.1(15) . . . . ?
C4 C5 C10 C9 -176.2(8) . . . . ?
C8 C9 C10 C5 -0.8(14) . . . . ?
S4 C9 C10 C5 179.5(8) . . . . ?
C13 C15 C16 C21 87.9(13) . . . . ?
C12' C15 C16 C21 -4.2(14) . . . . ?
C13' C15 C16 C21 -126.0(13) . . . . ?
C14 C15 C16 C21 -32.8(14) . . . . ?
C12 C15 C16 C21 -151.9(13) . . . . ?
C14' C15 C16 C21 115.1(13) . . . . ?
C13 C15 C16 C17 -94.0(14) . . . . ?
C12' C15 C16 C17 173.9(13) . . . . ?
C13' C15 C16 C17 52.1(14) . . . . ?
C14 C15 C16 C17 145.3(13) . . . . ?
C12 C15 C16 C17 26.2(14) . . . . ?
C14' C15 C16 C17 -66.8(13) . . . . ?
C21 C16 C17 C18 0.1(3) . . . . ?
C15 C16 C17 C18 -178.0(7) . . . . ?
C16 C17 C18 C19 0.1(3) . . . . ?
C16 C17 C18 S2 -176.8(6) . . . . ?
O3 S2 C18 C17 27.3(6) . . . . ?
O4 S2 C18 C17 153.6(5) . . . . ?
C31 S2 C18 C17 -87.9(5) . . . . ?
O3 S2 C18 C19 -149.6(6) . . . . ?
O4 S2 C18 C19 -23.3(7) . . . . ?
C31 S2 C18 C19 95.2(6) . . . . ?
C17 C18 C19 O35 178.2(8) . . . . ?
S2 C18 C19 O35 -5.2(9) . . . . ?
C17 C18 C19 C20 -0.3(6) . . . . ?
S2 C18 C19 C20 176.4(7) . . . . ?
O35 C19 C20 C21 -178.2(8) . . . . ?
C18 C19 C20 C21 0.2(8) . . . . ?
O35 C19 C20 S1 5.3(10) . . . . ?
C18 C19 C20 S1 -176.3(7) . . . . ?
O1 S1 C20 C21 -27.5(7) . . . . ?
O2 S1 C20 C21 -152.3(5) . . . . ?
C7 S1 C20 C21 91.0(6) . . . . ?
O1 S1 C20 C19 149.4(6) . . . . ?
O2 S1 C20 C19 24.6(8) . . . . ?
C7 S1 C20 C19 -92.1(7) . . . . ?
C19 C20 C21 C16 0.0(9) . . . . ?
S1 C20 C21 C16 176.8(6) . . . . ?
C17 C16 C21 C20 -0.1(6) . . . . ?
C15 C16 C21 C20 178.0(8) . . . . ?
C23 C26 C27 C32 170.6(17) . . . . ?
C25' C26 C27 C32 70.3(18) . . . . ?
C25 C26 C27 C32 -66.5(18) . . . . ?
C23' C26 C27 C32 -51.9(19) . . . . ?
C24' C26 C27 C32 -170.8(17) . . . . ?
C24 C26 C27 C32 49.6(18) . . . . ?
C23 C26 C27 C28 -8.4(19) . . . . ?
C25' C26 C27 C28 -108.7(15) . . . . ?
C25 C26 C27 C28 114.5(17) . . . . ?
C23' C26 C27 C28 129.1(16) . . . . ?
C24' C26 C27 C28 10.2(17) . . . . ?
C24 C26 C27 C28 -129.4(14) . . . . ?
C32 C27 C28 C29 2.2(16) . . . . ?
C26 C27 C28 C29 -178.7(9) . . . . ?
C27 C28 C29 C30 -4.3(14) . . . . ?
C27 C28 C29 S3 177.7(7) . . . . ?
O5 S3 C29 C28 10.2(8) . . . . ?
O6 S3 C29 C28 138.6(7) . . . . ?
C42 S3 C29 C28 -104.5(8) . . . . ?
O5 S3 C29 C30 -167.7(7) . . . . ?
O6 S3 C29 C30 -39.2(9) . . . . ?
C42 S3 C29 C30 77.6(8) . . . . ?
C28 C29 C30 O36 -176.5(8) . . . . ?
S3 C29 C30 O36 1.2(12) . . . . ?
C28 C29 C30 C31 3.7(13) . . . . ?
S3 C29 C30 C31 -178.5(7) . . . . ?
O36 C30 C31 C32 179.3(9) . . . . ?
C29 C30 C31 C32 -1.0(14) . . . . ?
O36 C30 C31 S2 -3.8(12) . . . . ?
C29 C30 C31 S2 175.9(7) . . . . ?
O3 S2 C31 C32 -15.4(9) . . . . ?
O4 S2 C31 C32 -142.0(7) . . . . ?
C18 S2 C31 C32 100.0(8) . . . . ?
O3 S2 C31 C30 167.4(7) . . . . ?
O4 S2 C31 C30 40.9(8) . . . . ?
C18 S2 C31 C30 -77.1(8) . . . . ?
C30 C31 C32 C27 -1.1(18) . . . . ?
S2 C31 C32 C27 -178.2(10) . . . . ?
C28 C27 C32 C31 0.5(19) . . . . ?
C26 C27 C32 C31 -178.6(9) . . . . ?
C31 C30 O36 Zn2 -13.7(12) . . . . ?
C29 C30 O36 Zn2 166.6(6) . . . . ?
C31 C30 O36 Zn3 -162.1(6) . . . . ?
C29 C30 O36 Zn3 18.1(11) . . . . ?
C18 C19 O35 Zn2 -2.0(11) . . . . ?
C20 C19 O35 Zn2 176.3(5) . . . . ?
C18 C19 O35 Zn1 179.6(5) . . . . ?
C20 C19 O35 Zn1 -2.1(11) . . . . ?
C35' C37 C38 C39 -53.5(16) . . . . ?
C35 C37 C38 C39 86.6(15) . . . . ?
C36 C37 C38 C39 -34.5(15) . . . . ?
C34 C37 C38 C39 -149.4(12) . . . . ?
C36' C37 C38 C39 179.9(12) . . . . ?
C34' C37 C38 C39 65.9(14) . . . . ?
C35' C37 C38 C43 122.4(14) . . . . ?
C35 C37 C38 C43 -97.5(15) . . . . ?
C36 C37 C38 C43 141.4(13) . . . . ?
C34 C37 C38 C43 26.5(14) . . . . ?
C36' C37 C38 C43 -4.2(14) . . . . ?
C34' C37 C38 C43 -118.1(13) . . . . ?
C7 C8 O38 Zn1 20.7(12) . . . . ?
C9 C8 O38 Zn1 -160.3(6) . . . . ?
C7 C8 O38 Zn4 162.0(7) . . . . ?
C9 C8 O38 Zn4 -19.0(12) . . . . ?
C43 C38 C39 C40 0.6(15) . . . . ?
C37 C38 C39 C40 176.6(8) . . . . ?
C38 C39 C40 C41 -3.5(13) . . . . ?
C38 C39 C40 S4 -176.2(8) . . . . ?
O7 S4 C40 C39 20.7(7) . . . . ?
O8 S4 C40 C39 147.5(6) . . . . ?
C9 S4 C40 C39 -93.9(7) . . . . ?
O7 S4 C40 C41 -151.6(7) . . . . ?
O8 S4 C40 C41 -24.9(8) . . . . ?
C9 S4 C40 C41 93.7(7) . . . . ?
Zn3 O37 C41 C42 -2.7(12) . . . . ?
Zn4 O37 C41 C42 -179.8(6) . . . . ?
Zn3 O37 C41 C40 177.9(5) . . . . ?
Zn4 O37 C41 C40 0.7(11) . . . . ?
C39 C40 C41 O37 -176.1(7) . . . . ?
S4 C40 C41 O37 -4.1(11) . . . . ?
C39 C40 C41 C42 4.5(11) . . . . ?
S4 C40 C41 C42 176.4(6) . . . . ?
O37 C41 C42 C43 177.5(8) . . . . ?
C40 C41 C42 C43 -3.0(13) . . . . ?
O37 C41 C42 S3 2.1(12) . . . . ?
C40 C41 C42 S3 -178.5(6) . . . . ?
O5 S3 C42 C41 153.6(7) . . . . ?
O6 S3 C42 C41 25.9(9) . . . . ?
C29 S3 C42 C41 -90.9(8) . . . . ?
O5 S3 C42 C43 -22.3(8) . . . . ?
O6 S3 C42 C43 -150.0(7) . . . . ?
C29 S3 C42 C43 93.2(8) . . . . ?
C41 C42 C43 C38 0.4(15) . . . . ?
S3 C42 C43 C38 176.3(7) . . . . ?
C39 C38 C43 C42 0.9(15) . . . . ?
C37 C38 C43 C42 -175.1(9) . . . . ?
C46 C48 C49 C50 -126.9(14) . . . . ?
C47' C48 C49 C50 -93.7(15) . . . . ?
C46' C48 C49 C50 24.9(19) . . . . ?
C45' C48 C49 C50 149.3(14) . . . . ?
C45 C48 C49 C50 -6.1(17) . . . . ?
C47 C48 C49 C50 110.4(15) . . . . ?
C46 C48 C49 C54 58.1(17) . . . . ?
C47' C48 C49 C54 91.3(15) . . . . ?
C46' C48 C49 C54 -150.0(14) . . . . ?
C45' C48 C49 C54 -25.6(16) . . . . ?
C45 C48 C49 C54 178.9(13) . . . . ?
C47 C48 C49 C54 -64.6(14) . . . . ?
C54 C49 C50 C51 0.2(18) . . . . ?
C48 C49 C50 C51 -174.9(11) . . . . ?
C49 C50 C51 C52 -1.5(19) . . . . ?
C49 C50 C51 S5 177.4(9) . . . . ?
O19 S5 C51 C52 -41.5(13) . . . . ?
O18 S5 C51 C52 -166.9(11) . . . . ?
C64 S5 C51 C52 76.3(11) . . . . ?
O19 S5 C51 C50 139.5(8) . . . . ?
O18 S5 C51 C50 14.1(10) . . . . ?
C64 S5 C51 C50 -102.7(9) . . . . ?
Zn5 O42 C52 C53 -157.9(10) . . . . ?
Zn8 O42 C52 C53 -12(2) . . . . ?
Zn5 O42 C52 C51 20.0(17) . . . . ?
Zn8 O42 C52 C51 165.5(8) . . . . ?
C50 C51 C52 O42 -179.2(10) . . . . ?
S5 C51 C52 O42 2.0(18) . . . . ?
C50 C51 C52 C53 -0.9(18) . . . . ?
S5 C51 C52 C53 -179.7(9) . . . . ?
O42 C52 C53 C54 -177.2(12) . . . . ?
C51 C52 C53 C54 4.6(18) . . . . ?
O42 C52 C53 S8 -6.7(18) . . . . ?
C51 C52 C53 S8 175.1(9) . . . . ?
O24 S8 C53 C52 168.4(9) . . . . ?
O25 S8 C53 C52 44.3(11) . . . . ?
C84 S8 C53 C52 -76.5(10) . . . . ?
O24 S8 C53 C54 -20.4(11) . . . . ?
O25 S8 C53 C54 -144.5(8) . . . . ?
C84 S8 C53 C54 94.7(9) . . . . ?
C50 C49 C54 C53 3(2) . . . . ?
C48 C49 C54 C53 178.9(10) . . . . ?
C52 C53 C54 C49 -6(2) . . . . ?
S8 C53 C54 C49 -177.2(10) . . . . ?
C58' C59 C60 C61 -62.5(17) . . . . ?
C58 C59 C60 C61 95.5(15) . . . . ?
C57 C59 C60 C61 -142.7(15) . . . . ?
C56 C59 C60 C61 -24.4(17) . . . . ?
C57' C59 C60 C61 56.1(15) . . . . ?
C56' C59 C60 C61 174.6(14) . . . . ?
C58' C59 C60 C65 120.0(14) . . . . ?
C58 C59 C60 C65 -82.1(16) . . . . ?
C57 C59 C60 C65 39.7(16) . . . . ?
C56 C59 C60 C65 158.0(13) . . . . ?
C57' C59 C60 C65 -121.4(14) . . . . ?
C56' C59 C60 C65 -2.9(17) . . . . ?
C65 C60 C61 C62 -0.5(17) . . . . ?
C59 C60 C61 C62 -178.2(10) . . . . ?
C60 C61 C62 C63 4.2(16) . . . . ?
C60 C61 C62 S6 177.7(10) . . . . ?
O20 S6 C62 C63 -154.7(7) . . . . ?
O21 S6 C62 C63 -29.8(9) . . . . ?
C75 S6 C62 C63 89.0(8) . . . . ?
O20 S6 C62 C61 32.1(8) . . . . ?
O21 S6 C62 C61 157.0(7) . . . . ?
C75 S6 C62 C61 -84.2(8) . . . . ?
Zn6 O39 C63 C62 -6.3(13) . . . . ?
Zn5 O39 C63 C62 175.8(6) . . . . ?
Zn6 O39 C63 C64 177.0(6) . . . . ?
Zn5 O39 C63 C64 -1.0(13) . . . . ?
C61 C62 C63 O39 176.3(9) . . . . ?
S6 C62 C63 O39 3.4(13) . . . . ?
C61 C62 C63 C64 -6.8(13) . . . . ?
S6 C62 C63 C64 -179.7(7) . . . . ?
O39 C63 C64 C65 -176.6(9) . . . . ?
C62 C63 C64 C65 6.4(14) . . . . ?
O39 C63 C64 S5 3.6(13) . . . . ?
C62 C63 C64 S5 -173.5(7) . . . . ?
O19 S5 C64 C65 -153.5(8) . . . . ?
O18 S5 C64 C65 -25.9(10) . . . . ?
C51 S5 C64 C65 90.8(10) . . . . ?
O19 S5 C64 C63 26.4(10) . . . . ?
O18 S5 C64 C63 154.0(8) . . . . ?
C51 S5 C64 C63 -89.3(9) . . . . ?
C61 C60 C65 C64 0.0(19) . . . . ?
C59 C60 C65 C64 177.8(11) . . . . ?
C63 C64 C65 C60 -3.2(18) . . . . ?
S5 C64 C65 C60 176.7(10) . . . . ?
C69' C70 C71 C72 139.5(17) . . . . ?
C68' C70 C71 C72 -100.9(18) . . . . ?
C69 C70 C71 C72 -25(2) . . . . ?
C68 C70 C71 C72 93.0(19) . . . . ?
C67' C70 C71 C72 20(2) . . . . ?
C67 C70 C71 C72 -152.3(18) . . . . ?
C69' C70 C71 C76 -48(2) . . . . ?
C68' C70 C71 C76 72(2) . . . . ?
C69 C70 C71 C76 147.8(17) . . . . ?
C68 C70 C71 C76 -94.4(18) . . . . ?
C67' C70 C71 C76 -167.0(17) . . . . ?
C67 C70 C71 C76 20(2) . . . . ?
C76 C71 C72 C73 -1(2) . . . . ?
C70 C71 C72 C73 172.2(14) . . . . ?
C71 C72 C73 C74 3(2) . . . . ?
C71 C72 C73 S7 -178.5(14) . . . . ?
O23 S7 C73 C72 139.3(11) . . . . ?
O22 S7 C73 C72 13.7(13) . . . . ?
C86 S7 C73 C72 -105.1(12) . . . . ?
O23 S7 C73 C74 -41.8(13) . . . . ?
O22 S7 C73 C74 -167.4(11) . . . . ?
C86 S7 C73 C74 73.8(12) . . . . ?
Zn6 O40 C74 C73 164.7(8) . . . . ?
Zn7 O40 C74 C73 18.3(15) . . . . ?
Zn6 O40 C74 C75 -9.6(16) . . . . ?
Zn7 O40 C74 C75 -156.1(8) . . . . ?
C72 C73 C74 O40 -178.0(12) . . . . ?
S7 C73 C74 O40 3.2(18) . . . . ?
C72 C73 C74 C75 -3.2(18) . . . . ?
S7 C73 C74 C75 178.0(9) . . . . ?
O40 C74 C75 C76 177.4(11) . . . . ?
C73 C74 C75 C76 2.6(17) . . . . ?
O40 C74 C75 S6 -9.7(16) . . . . ?
C73 C74 C75 S6 175.5(9) . . . . ?
O20 S6 C75 C76 -15.3(11) . . . . ?
O21 S6 C75 C76 -142.6(9) . . . . ?
C62 S6 C75 C76 100.2(10) . . . . ?
O20 S6 C75 C74 171.4(8) . . . . ?
O21 S6 C75 C74 44.1(10) . . . . ?
C62 S6 C75 C74 -73.1(10) . . . . ?
C72 C71 C76 C75 0(2) . . . . ?
C70 C71 C76 C75 -172.7(13) . . . . ?
C74 C75 C76 C71 -1(2) . . . . ?
S6 C75 C76 C71 -174.4(12) . . . . ?
C79' C81 C82 C83 -76(2) . . . . ?
C78' C81 C82 C83 45(2) . . . . ?
C78 C81 C82 C83 -164.4(17) . . . . ?
C79 C81 C82 C83 73.4(19) . . . . ?
C80' C81 C82 C83 164.3(16) . . . . ?
C80 C81 C82 C83 -44(2) . . . . ?
C79' C81 C82 C87 103.5(17) . . . . ?
C78' C81 C82 C87 -135.4(16) . . . . ?
C78 C81 C82 C87 15(2) . . . . ?
C79 C81 C82 C87 -107.3(18) . . . . ?
C80' C81 C82 C87 -16.4(19) . . . . ?
C80 C81 C82 C87 135.2(16) . . . . ?
C87 C82 C83 C84 -3(2) . . . . ?
C81 C82 C83 C84 176.4(11) . . . . ?
C82 C83 C84 C85 0(2) . . . . ?
C82 C83 C84 S8 -179.2(14) . . . . ?
O24 S8 C84 C83 24.1(11) . . . . ?
O25 S8 C84 C83 150.2(9) . . . . ?
C53 S8 C84 C83 -91.3(10) . . . . ?
O24 S8 C84 C85 -155.5(9) . . . . ?
O25 S8 C84 C85 -29.4(11) . . . . ?
C53 S8 C84 C85 89.1(10) . . . . ?
Zn8 O41 C85 C86 180.0(7) . . . . ?
Zn7 O41 C85 C86 -1.9(16) . . . . ?
Zn8 O41 C85 C84 -1.9(16) . . . . ?
Zn7 O41 C85 C84 176.2(7) . . . . ?
C83 C84 C85 O41 -177.5(11) . . . . ?
S8 C84 C85 O41 2.1(16) . . . . ?
C83 C84 C85 C86 0.8(16) . . . . ?
S8 C84 C85 C86 -179.7(8) . . . . ?
O41 C85 C86 C87 179.0(9) . . . . ?
C84 C85 C86 C87 0.7(16) . . . . ?
O41 C85 C86 S7 1.3(17) . . . . ?
C84 C85 C86 S7 -177.0(8) . . . . ?
O23 S7 C86 C85 28.3(11) . . . . ?
O22 S7 C86 C85 154.3(10) . . . . ?
C73 S7 C86 C85 -88.1(11) . . . . ?
O23 S7 C86 C87 -149.5(8) . . . . ?
O22 S7 C86 C87 -23.5(9) . . . . ?
C73 S7 C86 C87 94.1(9) . . . . ?
C83 C82 C87 C86 4(2) . . . . ?
C81 C82 C87 C86 -174.9(11) . . . . ?
C85 C86 C87 C82 -3.5(19) . . . . ?
S7 C86 C87 C82 174.4(11) . . . . ?
Zn4 O16 C89 O17 4.8(10) . . . . ?
Zn4 O16 C89 C90 -174.3(3) . . . . ?
Zn1 O17 C89 O16 -5.9(9) . . . . ?
Zn1 O17 C89 C90 173.2(3) . . . . ?
O16 C89 C90 C95 15.3(5) . . . . ?
O17 C89 C90 C95 -163.9(5) . . . . ?
O16 C89 C90 C91 -164.0(5) . . . . ?
O17 C89 C90 C91 16.8(4) . . . . ?
C95 C90 C91 C92 0.6(3) . . . . ?
C89 C90 C91 C92 179.9(3) . . . . ?
C97 N1 C92 C91 3.4(12) . . . . ?
C97 N1 C92 C93 -176.7(10) . . . . ?
C90 C91 C92 N1 179.9(4) . . . . ?
C90 C91 C92 C93 0.0(6) . . . . ?
N1 C92 C93 C94 -179.8(5) . . . . ?
C91 C92 C93 C94 0.1(7) . . . . ?
C92 C93 C94 C95 -0.8(7) . . . . ?
C92 C93 C94 C96 179.5(5) . . . . ?
C91 C90 C95 C94 -1.3(5) . . . . ?
C89 C90 C95 C94 179.4(3) . . . . ?
C93 C94 C95 C90 1.4(7) . . . . ?
C96 C94 C95 C90 -179.0(4) . . . . ?
Zn8 O34 C96 O33 1.9(12) . . . . ?
Zn8 O34 C96 C94 173.9(4) . . . . ?
Zn7 O33 C96 O34 0.6(12) . . . . ?
Zn7 O33 C96 C94 -171.7(4) . . . . ?
C95 C94 C96 O34 -13.6(9) . . . . ?
C93 C94 C96 O34 166.0(7) . . . . ?
C95 C94 C96 O33 159.1(6) . . . . ?
C93 C94 C96 O33 -21.2(8) . . . . ?
C92 N1 C97 C98 -63.5(16) . . . . ?
N1 C97 C98 C99 163.0(14) . . . . ?
N1 C97 C98 C103 -16.8(14) . . . . ?
C103 C98 C99 C100 -0.2(4) . . . . ?
C97 C98 C99 C100 179.9(3) . . . . ?
C98 C99 C100 C101 0.2(6) . . . . ?
C99 C100 C101 C102 -0.3(8) . . . . ?
C99 C100 C101 C104 -180.0(4) . . . . ?
C100 C101 C102 C103 0.4(9) . . . . ?
C104 C101 C102 C103 -179.9(5) . . . . ?
C101 C102 C103 C98 -0.5(8) . . . . ?
C99 C98 C103 C102 0.4(6) . . . . ?
C97 C98 C103 C102 -179.8(4) . . . . ?
C105 N2 C104 C101 85.6(10) . . . . ?
C102 C101 C104 N2 -2.8(13) . . . . ?
C100 C101 C104 N2 176.9(12) . . . . ?
C104 N2 C105 C106 155.7(11) . . . . ?
C104 N2 C105 C110 -24.5(11) . . . . ?
N2 C105 C106 C107 179.7(4) . . . . ?
C110 C105 C106 C107 -0.1(5) . . . . ?
C105 C106 C107 C108 -0.2(7) . . . . ?
C105 C106 C107 C112 178.9(4) . . . . ?
C106 C107 C108 C109 0.8(9) . . . . ?
C112 C107 C108 C109 -178.4(6) . . . . ?
C107 C108 C109 C110 -1.0(9) . . . . ?
C107 C108 C109 C111 178.6(6) . . . . ?
C108 C109 C110 C105 0.8(10) . . . . ?
C111 C109 C110 C105 -178.8(5) . . . . ?
C106 C105 C110 C109 -0.2(7) . . . . ?
N2 C105 C110 C109 180.0(5) . . . . ?
Zn1 O10 C111 O11 7.0(16) . . . . ?
Zn1 O10 C111 C109 -180.0(5) . . . . ?
Zn2 O11 C111 O10 -5.2(16) . . . . ?
Zn2 O11 C111 C109 -179.1(5) . . . . ?
C110 C109 C111 O10 -16.5(12) . . . . ?
C108 C109 C111 O10 163.9(9) . . . . ?
C110 C109 C111 O11 157.2(9) . . . . ?
C108 C109 C111 O11 -22.3(11) . . . . ?
Zn6 O30 C112 O29 4.4(17) 3_666 . . . ?
Zn6 O30 C112 C107 176.1(5) 3_666 . . . ?
Zn5 O29 C112 O30 -4.3(16) 3_666 . . . ?
Zn5 O29 C112 C107 -176.1(5) 3_666 . . . ?
C106 C107 C112 O30 -154.2(9) . . . . ?
C108 C107 C112 O30 25.0(11) . . . . ?
C106 C107 C112 O29 18.4(11) . . . . ?
C108 C107 C112 O29 -162.4(8) . . . . ?
Zn8 O27 C113 O28 -4.0(14) . . . . ?
Zn8 O27 C113 C114 -176.3(4) . . . . ?
Zn5 O28 C113 O27 -4.8(12) . . . . ?
Zn5 O28 C113 C114 167.6(3) . . . . ?
O27 C113 C114 C115 -163.0(7) . . . . ?
O28 C113 C114 C115 24.0(6) . . . . ?
O27 C113 C114 C119 16.8(7) . . . . ?
O28 C113 C114 C119 -156.3(6) . . . . ?
C119 C114 C115 C116 0.1(4) . . . . ?
C113 C114 C115 C116 179.9(3) . . . . ?
C121 N3 C116 C115 172.0(9) . . . . ?
C121 N3 C116 C117 -10.9(17) . . . . ?
C114 C115 C116 N3 177.6(9) . . . . ?
C114 C115 C116 C117 0.4(6) . . . . ?
N3 C116 C117 C118 -177.5(10) . . . . ?
C115 C116 C117 C118 -0.4(7) . . . . ?
C116 C117 C118 C119 -0.2(8) . . . . ?
C116 C117 C118 C120 177.7(6) . . . . ?
C117 C118 C119 C114 0.7(7) . . . . ?
C120 C118 C119 C114 -177.2(5) . . . . ?
C115 C114 C119 C118 -0.7(5) . . . . ?
C113 C114 C119 C118 179.5(3) . . . . ?
Zn4 O15 C120 O14 1.9(12) . . . . ?
Zn4 O15 C120 C118 -176.5(4) . . . . ?
Zn3 O14 C120 O15 2.5(11) . . . . ?
Zn3 O14 C120 C118 -179.1(4) . . . . ?
C119 C118 C120 O15 -22.3(9) . . . . ?
C117 C118 C120 O15 159.8(7) . . . . ?
C119 C118 C120 O14 159.2(6) . . . . ?
C117 C118 C120 O14 -18.7(9) . . . . ?
C116 N3 C121 C122 75.3(16) . . . . ?
N3 C121 C122 C123 55.5(12) . . . . ?
N3 C121 C122 C127 -124.8(12) . . . . ?
C127 C122 C123 C124 0.5(4) . . . . ?
C121 C122 C123 C124 -179.7(3) . . . . ?
C122 C123 C124 C125 -0.4(6) . . . . ?
C123 C124 C125 C126 0.5(8) . . . . ?
C123 C124 C125 C128 -179.3(4) . . . . ?
C124 C125 C126 C127 -0.7(9) . . . . ?
C128 C125 C126 C127 179.1(5) . . . . ?
C125 C126 C127 C122 0.8(8) . . . . ?
C123 C122 C127 C126 -0.7(6) . . . . ?
C121 C122 C127 C126 179.5(4) . . . . ?
C129 N4 C128 C125 -100(2) . . . . ?
C126 C125 C128 N4 125.9(15) . . . . ?
C124 C125 C128 N4 -54.2(16) . . . . ?
C128 N4 C129 C130 -175.7(17) . . . . ?
C128 N4 C129 C134 43(3) . . . . ?
N4 C129 C130 C131 -160(2) . . . . ?
C134 C129 C130 C131 -20(3) . . . . ?
C129 C130 C131 C132 13(3) . . . . ?
C129 C130 C131 C136 -163.8(16) . . . 3_666 ?
C130 C131 C132 C133 1(2) . . . . ?
C136 C131 C132 C133 177.5(10) 3_666 . . . ?
C131 C132 C133 C134 -5.4(17) . . . . ?
C131 C132 C133 C135 -175.6(10) . . . . ?
C132 C133 C134 C129 -3(2) . . . . ?
C135 C133 C134 C129 166.0(13) . . . . ?
C130 C129 C134 C133 15(3) . . . . ?
N4 C129 C134 C133 160.3(17) . . . . ?
Zn2 O12 C135 O13 4.5(16) . . . . ?
Zn2 O12 C135 C133 -176.3(6) . . . . ?
Zn3 O13 C135 O12 -3.8(16) . . . . ?
Zn3 O13 C135 C133 177.1(6) . . . . ?
C134 C133 C135 O12 -156.1(13) . . . . ?
C132 C133 C135 O12 13.8(14) . . . . ?
C134 C133 C135 O13 23.1(17) . . . . ?
C132 C133 C135 O13 -167.0(8) . . . . ?
Zn6 O31 C136 O32 2.0(18) . . . . ?
Zn6 O31 C136 C131 -174.8(8) . . . 3_666 ?
Zn7 O32 C136 O31 -5.1(17) . . . . ?
Zn7 O32 C136 C131 171.8(8) . . . 3_666 ?
